data_4313148
loop_
_publ_author_name
'Jeremiah S. Duncan'
'Tamim M. Nazif'
'Atul K. Verma'
'Sonny C. Lee'

_publ_section_title
;
 Iron-Arylimide Clusters [Fem(NAr)nCl4]2- (m,n= 2, 2; 3, 4; 4, 4) from a
 Ferric Amide Precursor: Synthesis, Characterization, and Comparison to
 Fe-S Chemistry
;
_journal_name_full 'Inorganic Chemistry'
_journal_page_first 1211
_journal_page_last 1224
_journal_paper_doi 10.1021/ic025825j
_journal_volume 42
_journal_year 2003
_chemical_compound_source 'Chemical synthesis, S.C. Lee lab'
_chemical_formula_moiety '(Li 2+)2 (C4H10O2)7 (Fe 2+)2 (Fe 3+)2 (C6H5N 2-)4 (Cl-)4'
_chemical_formula_structural (Li(O2C4H10)3)2(Fe4(NC6H5)4Cl4)(C4H10O2)
_chemical_formula_sum 'C52 H90 Cl4 Fe4 Li2 N4 O14'
_chemical_formula_weight 1374.36
_chemical_name_common '[Li(DME)3]2[Fe4(mu3-NPh)4Cl4].DME'
_chemical_name_systematic
;
  ?
;
_space_group_IT_number 14
_symmetry_cell_setting monoclinic
_symmetry_space_group_name_Hall '-P 2yn'
_symmetry_space_group_name_H-M 'P 1 21/n 1'
_atom_sites_solution_hydrogens geom
_atom_sites_solution_primary direct
_atom_sites_solution_secondary difmap
_audit_creation_method SHELXL
_cell_angle_alpha 90.00
_cell_angle_beta 96.323(2)
_cell_angle_gamma 90.00
_cell_formula_units_Z 4
_cell_length_a 12.5052(6)
_cell_length_b 15.2469(8)
_cell_length_c 35.828(2)
_cell_measurement_reflns_used 27232
_cell_measurement_temperature 200(2)
_cell_measurement_theta_max 23.00
_cell_measurement_theta_min 1.14
_cell_volume 6789.6(6)
_computing_cell_refinement DENZO-SMN
_computing_data_collection 'NONIUS COLLECT'
_computing_data_reduction DENZO-SMN
_computing_molecular_graphics 'Siemens SHELXTL'
_computing_publication_material 'CIFTAB, Siemens SHELXTL'
_computing_structure_refinement 'Siemens SHELXTL'
_computing_structure_solution 'Siemens SHELXTL'
_diffrn_ambient_temperature 200(2)
_diffrn_measurement_device 'Nonius KappaCCD'
_diffrn_measurement_method '\w scans'
_diffrn_radiation_monochromator graphite
_diffrn_radiation_source 'fine-focus sealed tube'
_diffrn_radiation_type MoK\a
_diffrn_radiation_wavelength 0.71073
_diffrn_reflns_av_R_equivalents 0.060
_diffrn_reflns_av_sigmaI/netI 0.0646
_diffrn_reflns_limit_h_max 13
_diffrn_reflns_limit_h_min 0
_diffrn_reflns_limit_k_max 16
_diffrn_reflns_limit_k_min 0
_diffrn_reflns_limit_l_max 39
_diffrn_reflns_limit_l_min -39
_diffrn_reflns_number 27232
_diffrn_reflns_theta_max 23.00
_diffrn_reflns_theta_min 1.14
_diffrn_standards_number none
_exptl_absorpt_coefficient_mu 1.052
_exptl_absorpt_correction_type none
_exptl_crystal_colour black
_exptl_crystal_density_diffrn 1.345
_exptl_crystal_density_method 'not measured'
_exptl_crystal_description blocks
_exptl_crystal_F_000 2880
_exptl_crystal_size_max 0.38
_exptl_crystal_size_mid 0.25
_exptl_crystal_size_min 0.25
_refine_diff_density_max 0.460
_refine_diff_density_min -0.284
_refine_diff_density_rms 0.069
_refine_ls_extinction_method none
_refine_ls_goodness_of_fit_all 1.014
_refine_ls_goodness_of_fit_obs 1.063
_refine_ls_hydrogen_treatment constr
_refine_ls_matrix_type full
_refine_ls_number_parameters 849
_refine_ls_number_reflns 9427
_refine_ls_number_restraints 351
_refine_ls_restrained_S_all 1.016
_refine_ls_restrained_S_obs 1.063
_refine_ls_R_factor_all 0.0993
_refine_ls_R_factor_obs 0.0511
_refine_ls_shift/esd_max -0.001
_refine_ls_shift/esd_mean 0.000
_refine_ls_structure_factor_coef Fsqd
_refine_ls_weighting_details 'w=1/[\s^2^(Fo^2^)+(0.0744P)^2^+4.6979P] where P=(Fo^2^+2Fc^2^)/3'
_refine_ls_weighting_scheme calc
_refine_ls_wR_factor_all 0.1486
_refine_ls_wR_factor_obs 0.1197
_reflns_number_observed 5874
_reflns_number_total 9427
_reflns_observed_criterion I>2\s(I)
_cod_data_source_file ic025825j-2_s1_7.cif
_cod_data_source_block '[Li(DME)3]2[Fe4(mu3-NPh)4Cl4].DME'
_cod_depositor_comments
;
The following automatic conversions were performed:

'_refine_ls_weighting_scheme' value 'calc
w=1/[\s^2^(Fo^2^)+(0.0744P)^2^+4.6979P] where P=(Fo^2^+2Fc^2^)/3' was
changed to 'calc'. New tag '_refine_ls_weighting_details' was
created. The value of the new tag was set to
'w=1/[\s^2^(Fo^2^)+(0.0744P)^2^+4.6979P] where P=(Fo^2^+2Fc^2^)/3'.

Automatic conversion script
Id: cif_fix_values 3143 2015-03-26 13:38:13Z robertas 
;
_cod_original_cell_volume 6789.5(6)
_cod_database_code 4313148

loop_
_symmetry_equiv_pos_as_xyz
'x, y, z'
'-x+1/2, y+1/2, -z+1/2'
'-x, -y, -z'
'x-1/2, -y-1/2, z-1/2'

loop_
_atom_site_aniso_label
_atom_site_aniso_U_11
_atom_site_aniso_U_22
_atom_site_aniso_U_33
_atom_site_aniso_U_23
_atom_site_aniso_U_13
_atom_site_aniso_U_12
Fe1 0.0525(5) 0.0489(5) 0.0435(5) -0.0003(4) 0.0052(4) 0.0029(4)
Fe2 0.0490(4) 0.0529(5) 0.0431(5) 0.0035(4) 0.0069(4) 0.0018(4)
Fe3 0.0491(4) 0.0547(5) 0.0461(5) 0.0028(4) 0.0070(4) 0.0069(4)
Fe4 0.0522(4) 0.0471(5) 0.0447(5) 0.0015(4) 0.0068(4) 0.0020(4)
Li1 0.083(7) 0.056(7) 0.069(7) -0.003(6) 0.021(6) 0.002(5)
Li2 0.054(5) 0.079(8) 0.068(7) 0.010(6) 0.011(5) 0.004(5)
Cl1 0.1047(12) 0.0620(11) 0.0596(10) -0.0121(9) 0.0102(9) 0.0005(9)
Cl2 0.0661(9) 0.0794(12) 0.0495(9) 0.0158(8) 0.0013(7) -0.0049(8)
Cl3 0.0599(9) 0.1082(15) 0.0648(11) 0.0060(10) 0.0053(8) 0.0307(9)
Cl4 0.0681(9) 0.0578(10) 0.0730(11) 0.0051(8) 0.0067(8) -0.0102(8)
O1 0.114(4) 0.078(4) 0.091(4) -0.003(3) 0.031(3) 0.019(3)
O2 0.115(4) 0.064(3) 0.090(4) -0.012(3) 0.024(3) -0.006(3)
O3 0.088(3) 0.063(3) 0.089(3) 0.002(3) 0.024(3) -0.003(2)
O4 0.077(3) 0.078(3) 0.063(3) 0.001(2) 0.013(2) 0.000(2)
O5 0.087(3) 0.058(3) 0.067(3) 0.003(2) 0.005(2) -0.007(2)
O6 0.073(3) 0.064(3) 0.072(3) 0.000(2) 0.004(2) -0.011(2)
O7 0.057(4) 0.078(7) 0.073(6) -0.003(5) -0.001(4) -0.007(5)
O8 0.054(7) 0.103(6) 0.097(6) -0.015(5) 0.008(5) 0.000(4)
O7' 0.064(12) 0.096(18) 0.088(14) -0.029(15) -0.005(11) -0.017(15)
O8' 0.046(14) 0.110(12) 0.076(12) -0.011(11) -0.017(11) -0.005(10)
O9 0.066(3) 0.081(3) 0.080(3) 0.014(3) 0.008(2) 0.012(2)
O10 0.057(2) 0.085(3) 0.067(3) 0.013(2) 0.015(2) 0.003(2)
O11 0.095(3) 0.103(4) 0.069(3) -0.001(3) 0.019(3) 0.011(3)
O12 0.079(3) 0.107(4) 0.080(3) 0.016(3) 0.021(3) 0.000(3)
O13 0.104(6) 0.185(10) 0.107(6) -0.031(6) 0.028(5) 0.022(6)
O14 0.154(7) 0.136(7) 0.101(6) 0.002(5) -0.041(5) 0.014(5)
O13' 0.102(21) 0.174(21) 0.107(19) -0.040(18) 0.028(19) 0.020(20)
O14' 0.157(20) 0.163(20) 0.121(19) -0.010(18) 0.002(18) 0.002(19)
N1 0.049(2) 0.050(3) 0.045(3) 0.005(2) 0.005(2) 0.001(2)
N2 0.044(2) 0.042(3) 0.047(3) 0.000(2) 0.008(2) 0.005(2)
N3 0.048(2) 0.047(3) 0.042(3) 0.005(2) 0.006(2) 0.006(2)
N4 0.053(2) 0.049(3) 0.043(3) -0.003(2) 0.007(2) 0.006(2)
C1 0.054(3) 0.047(4) 0.038(3) 0.002(3) 0.005(3) 0.004(3)
C2 0.066(4) 0.063(4) 0.059(4) 0.004(4) 0.015(3) -0.002(3)
C3 0.096(5) 0.062(5) 0.080(5) 0.007(4) 0.033(4) -0.002(4)
C4 0.074(5) 0.072(5) 0.111(7) -0.002(5) 0.036(5) -0.018(4)
C5 0.054(4) 0.087(6) 0.104(6) -0.004(5) 0.004(4) -0.009(4)
C6 0.058(4) 0.073(5) 0.073(5) 0.012(4) 0.005(3) -0.003(3)
C7 0.056(3) 0.049(4) 0.032(3) 0.002(3) 0.000(2) 0.004(3)
C8 0.050(3) 0.078(5) 0.053(4) -0.013(3) 0.008(3) 0.014(3)
C9 0.058(4) 0.094(6) 0.067(5) -0.007(4) 0.009(3) -0.001(4)
C10 0.060(4) 0.095(6) 0.077(5) -0.017(5) -0.003(4) 0.024(4)
C11 0.076(4) 0.070(5) 0.072(5) -0.009(4) 0.000(4) 0.012(4)
C12 0.061(4) 0.063(5) 0.057(4) -0.006(3) 0.004(3) 0.010(3)
C13 0.056(3) 0.044(3) 0.039(3) 0.000(3) 0.007(3) -0.010(3)
C14 0.062(4) 0.064(4) 0.051(4) 0.012(3) 0.006(3) -0.004(3)
C15 0.064(4) 0.073(5) 0.051(4) 0.003(3) -0.009(3) -0.007(3)
C16 0.081(4) 0.072(5) 0.060(4) 0.009(4) 0.008(4) 0.002(4)
C17 0.062(4) 0.086(5) 0.063(5) 0.013(4) 0.018(3) -0.002(3)
C18 0.056(3) 0.058(4) 0.050(4) 0.005(3) 0.002(3) 0.004(3)
C19 0.055(3) 0.053(4) 0.045(4) 0.008(3) 0.015(3) 0.003(3)
C20 0.066(4) 0.054(4) 0.055(4) -0.007(3) 0.011(3) 0.009(3)
C21 0.083(4) 0.057(4) 0.067(5) -0.004(4) 0.021(4) 0.010(3)
C22 0.086(5) 0.071(5) 0.054(4) -0.018(4) 0.011(4) -0.009(4)
C23 0.070(4) 0.084(5) 0.065(5) -0.018(4) -0.001(3) 0.001(4)
C24 0.064(4) 0.074(5) 0.063(4) -0.017(4) 0.001(3) 0.011(3)
C25 0.078(5) 0.124(8) 0.185(10) -0.012(7) 0.025(6) 0.022(5)
C26 0.144(6) 0.101(6) 0.110(7) -0.009(6) 0.048(6) 0.034(6)
C27 0.148(6) 0.067(5) 0.092(6) -0.009(4) -0.008(5) 0.013(5)
C28 0.106(6) 0.131(8) 0.112(7) -0.011(6) 0.016(5) -0.044(6)
C29 0.109(5) 0.072(5) 0.083(5) 0.005(4) 0.010(4) -0.003(4)
C30 0.083(4) 0.085(5) 0.066(4) -0.007(4) 0.025(4) -0.003(4)
C31 0.079(4) 0.078(5) 0.082(5) -0.014(4) 0.022(4) 0.001(4)
C32 0.099(5) 0.080(6) 0.105(6) 0.011(5) 0.017(5) 0.023(4)
C33 0.103(5) 0.087(6) 0.063(5) 0.009(4) -0.004(4) -0.006(4)
C34 0.080(4) 0.059(5) 0.090(5) 0.006(4) 0.015(4) -0.006(4)
C35 0.078(4) 0.069(5) 0.089(5) 0.002(4) 0.013(4) -0.014(4)
C36 0.089(5) 0.097(6) 0.078(5) -0.004(4) -0.018(4) -0.013(4)
C37 0.063(7) 0.102(11) 0.097(10) 0.010(8) 0.000(6) 0.026(7)
C38 0.073(6) 0.100(10) 0.069(7) 0.009(7) -0.010(5) -0.024(6)
C39 0.096(8) 0.100(11) 0.079(7) -0.004(7) 0.009(6) -0.023(7)
C40 0.106(10) 0.097(13) 0.140(14) -0.031(10) 0.026(10) -0.009(8)
C37' 0.097(20) 0.099(24) 0.082(24) -0.008(20) 0.003(19) -0.007(19)
C38' 0.086(11) 0.101(14) 0.077(12) 0.004(12) -0.003(11) -0.017(12)
C39' 0.087(13) 0.101(15) 0.073(11) 0.005(12) -0.001(11) -0.020(12)
C40' 0.126(22) 0.094(23) 0.082(21) -0.018(19) -0.016(20) -0.028(19)
C41 0.097(5) 0.114(7) 0.082(6) 0.025(5) -0.001(4) 0.029(5)
C42 0.056(4) 0.094(5) 0.080(5) -0.005(4) 0.006(3) 0.005(4)
C43 0.057(4) 0.089(5) 0.086(5) 0.004(4) 0.019(3) 0.000(3)
C44 0.080(5) 0.098(6) 0.086(5) 0.032(5) 0.012(4) -0.005(4)
C45 0.131(7) 0.095(7) 0.115(7) -0.021(5) 0.008(6) 0.004(6)
C46 0.137(7) 0.126(7) 0.088(6) -0.006(6) 0.033(6) 0.015(5)
C47 0.105(6) 0.140(8) 0.101(6) 0.022(6) 0.059(5) 0.021(5)
C48 0.095(6) 0.174(9) 0.119(7) 0.068(7) 0.001(5) -0.043(6)
C49 0.107(8) 0.118(8) 0.099(8) 0.010(7) -0.003(8) 0.026(7)
C50 0.094(6) 0.133(8) 0.090(7) 0.001(6) 0.021(5) 0.018(6)
C51 0.099(7) 0.125(8) 0.104(7) -0.016(6) 0.020(5) 0.009(6)
C52 0.131(10) 0.204(14) 0.139(12) -0.018(11) -0.031(9) 0.027(9)
C49' 0.117(24) 0.136(23) 0.083(21) -0.007(21) 0.038(22) 0.017(23)
C50' 0.102(12) 0.126(12) 0.098(12) -0.007(12) 0.026(11) 0.016(12)
C51' 0.098(12) 0.133(12) 0.102(11) -0.009(12) 0.020(11) 0.012(12)
C52' 0.098(22) 0.158(24) 0.117(24) -0.002(23) 0.032(21) 0.022(22)

loop_
_atom_site_label
_atom_site_type_symbol
_atom_site_fract_x
_atom_site_fract_y
_atom_site_fract_z
_atom_site_U_iso_or_equiv
_atom_site_thermal_displace_type
_atom_site_occupancy
_atom_site_calc_flag
_atom_site_refinement_flags
_atom_site_disorder_group
Fe1 Fe 1.70153(6) 0.22833(5) 0.41898(2) 0.0483(2) Uani 1 d . .
Fe2 Fe 1.67102(6) 0.20827(5) 0.34549(2) 0.0482(2) Uani 1 d . .
Fe3 Fe 1.82150(6) 0.11556(5) 0.38803(2) 0.0498(2) Uani 1 d . .
Fe4 Fe 1.61102(6) 0.08265(5) 0.38850(2) 0.0479(2) Uani 1 d . .
Li1 Li 1.7032(5) -0.3139(4) 0.4580(2) 0.068(3) Uani 1 d D .
Li2 Li 1.3788(5) 0.6213(4) 0.2538(2) 0.067(3) Uani 1 d D .
Cl1 Cl 1.71133(14) 0.32034(11) 0.46713(4) 0.0754(5) Uani 1 d . .
Cl2 Cl 1.62574(12) 0.27121(11) 0.29005(4) 0.0654(4) Uani 1 d . .
Cl3 Cl 1.98544(12) 0.05714(13) 0.39053(5) 0.0778(5) Uani 1 d . .
Cl4 Cl 1.48346(12) -0.01960(10) 0.38744(4) 0.0664(4) Uani 1 d . .
O1 O 1.8218(4) -0.4080(3) 0.45160(14) 0.0931(15) Uani 1 d D .
O2 O 1.6144(4) -0.4005(3) 0.41901(13) 0.0888(14) Uani 1 d D .
O3 O 1.6810(3) -0.3787(3) 0.51201(12) 0.0788(13) Uani 1 d D .
O4 O 1.5586(3) -0.2598(3) 0.47176(12) 0.0721(12) Uani 1 d D .
O5 O 1.7390(3) -0.2310(3) 0.41034(12) 0.0710(12) Uani 1 d D .
O6 O 1.8013(3) -0.2139(3) 0.48358(12) 0.0699(12) Uani 1 d D .
O7 O 1.2376(6) 0.6526(8) 0.2189(3) 0.070(3) Uani 0.76(3) d PDU 1
O8 O 1.3486(10) 0.5042(7) 0.2190(4) 0.085(3) Uani 0.76(3) d PDU 1
O7' O 1.2432(23) 0.6892(24) 0.2259(11) 0.084(8) Uani 0.24(3) d PDU 2
O8' O 1.3183(33) 0.5189(21) 0.2156(11) 0.079(7) Uani 0.24(3) d PDU 2
O9 O 1.5357(3) 0.5744(3) 0.27059(12) 0.0755(12) Uani 1 d D .
O10 O 1.4779(3) 0.6976(3) 0.22120(11) 0.0691(12) Uani 1 d D .
O11 O 1.3739(4) 0.7311(3) 0.29246(13) 0.0883(14) Uani 1 d D .
O12 O 1.2993(4) 0.5672(3) 0.29921(13) 0.0879(14) Uani 1 d D .
O13 O 2.0242(7) -0.2863(7) 0.3314(3) 0.131(3) Uani 0.859(10) d PDU 1
O14 O 2.1313(6) -0.2924(6) 0.4037(2) 0.135(3) Uani 0.859(10) d PDU 1
O13' O 1.9828(44) -0.3102(34) 0.3373(15) 0.126(11) Uani 0.141(10) d PDU 2
O14' O 2.1840(36) -0.2082(37) 0.3848(13) 0.148(11) Uani 0.141(10) d PDU 2
N1 N 1.7988(3) 0.2442(3) 0.37968(12) 0.0478(11) Uani 1 d . .
N2 N 1.5691(3) 0.2070(3) 0.38420(12) 0.0442(11) Uani 1 d . .
N3 N 1.7304(3) 0.1021(3) 0.42934(12) 0.0458(11) Uani 1 d . .
N4 N 1.7062(3) 0.0817(3) 0.34793(12) 0.0482(11) Uani 1 d . .
C1 C 1.8701(4) 0.3161(4) 0.37865(15) 0.0465(13) Uani 1 d . .
C2 C 1.8515(5) 0.3802(4) 0.3517(2) 0.062(2) Uani 1 d . .
H2 H 1.7894(5) 0.3773(4) 0.3338(2) 0.086 Uiso 1 calc R .
C3 C 1.9234(6) 0.4490(5) 0.3506(2) 0.078(2) Uani 1 d . .
H3 H 1.9125(6) 0.4910(5) 0.3310(2) 0.109 Uiso 1 calc R .
C4 C 2.0097(6) 0.4577(5) 0.3772(2) 0.084(2) Uani 1 d . .
H4 H 2.0569(6) 0.5064(5) 0.3766(2) 0.117 Uiso 1 calc R .
C5 C 2.0275(5) 0.3948(5) 0.4049(2) 0.082(2) Uani 1 d . .
H5 H 2.0874(5) 0.4001(5) 0.4235(2) 0.115 Uiso 1 calc R .
C6 C 1.9587(5) 0.3244(4) 0.4056(2) 0.068(2) Uani 1 d . .
H6 H 1.9718(5) 0.2811(4) 0.4246(2) 0.095 Uiso 1 calc R .
C7 C 1.4700(4) 0.2510(4) 0.38173(14) 0.0461(13) Uani 1 d . .
C8 C 1.3795(4) 0.2122(4) 0.3916(2) 0.060(2) Uani 1 d . .
H8 H 1.3832(4) 0.1542(4) 0.4013(2) 0.084 Uiso 1 calc R .
C9 C 1.2813(5) 0.2562(5) 0.3878(2) 0.073(2) Uani 1 d . .
H9 H 1.2186(5) 0.2282(5) 0.3948(2) 0.102 Uiso 1 calc R .
C10 C 1.2756(5) 0.3402(5) 0.3740(2) 0.078(2) Uani 1 d . .
H10 H 1.2085(5) 0.3700(5) 0.3707(2) 0.110 Uiso 1 calc R .
C11 C 1.3678(5) 0.3818(5) 0.3648(2) 0.073(2) Uani 1 d . .
H11 H 1.3646(5) 0.4406(5) 0.3559(2) 0.103 Uiso 1 calc R .
C12 C 1.4637(5) 0.3372(4) 0.3685(2) 0.061(2) Uani 1 d . .
H12 H 1.5268(5) 0.3654(4) 0.3620(2) 0.085 Uiso 1 calc R .
C13 C 1.7500(4) 0.0706(3) 0.46635(14) 0.0463(13) Uani 1 d . .
C14 C 1.8509(4) 0.0745(4) 0.4867(2) 0.059(2) Uani 1 d . .
H14 H 1.9096(4) 0.0978(4) 0.4752(2) 0.082 Uiso 1 calc R .
C15 C 1.8676(5) 0.0453(4) 0.5233(2) 0.064(2) Uani 1 d . .
H15 H 1.9380(5) 0.0468(4) 0.5363(2) 0.089 Uiso 1 calc R .
C16 C 1.7827(5) 0.0135(4) 0.5416(2) 0.071(2) Uani 1 d . .
H16 H 1.7942(5) -0.0069(4) 0.5668(2) 0.100 Uiso 1 calc R .
C17 C 1.6804(5) 0.0127(4) 0.5217(2) 0.070(2) Uani 1 d . .
H17 H 1.6209(5) -0.0067(4) 0.5338(2) 0.097 Uiso 1 calc R .
C18 C 1.6641(4) 0.0393(4) 0.4851(2) 0.0546(15) Uani 1 d . .
H18 H 1.5938(4) 0.0367(4) 0.4721(2) 0.076 Uiso 1 calc R .
C19 C 1.6994(4) 0.0235(4) 0.3174(2) 0.0502(14) Uani 1 d . .
C20 C 1.7797(4) -0.0372(4) 0.3135(2) 0.058(2) Uani 1 d . .
H20 H 1.8403(4) -0.0410(4) 0.3319(2) 0.081 Uiso 1 calc R .
C21 C 1.7714(5) -0.0926(4) 0.2825(2) 0.068(2) Uani 1 d . .
H21 H 1.8275(5) -0.1334(4) 0.2798(2) 0.095 Uiso 1 calc R .
C22 C 1.6843(5) -0.0900(4) 0.2555(2) 0.070(2) Uani 1 d . .
H22 H 1.6797(5) -0.1285(4) 0.2345(2) 0.098 Uiso 1 calc R .
C23 C 1.6041(5) -0.0303(5) 0.2595(2) 0.074(2) Uani 1 d . .
H23 H 1.5435(5) -0.0272(5) 0.2410(2) 0.103 Uiso 1 calc R .
C24 C 1.6107(5) 0.0252(4) 0.2900(2) 0.067(2) Uani 1 d . .
H24 H 1.5538(5) 0.0654(4) 0.2925(2) 0.094 Uiso 1 calc R .
C25 C 1.9336(5) -0.3970(6) 0.4597(3) 0.128(3) Uani 1 d DU .
H25A H 1.9484(6) -0.3585(36) 0.4816(12) 0.192 Uiso 1 calc R .
H25B H 1.9628(10) -0.3707(41) 0.4380(8) 0.192 Uiso 1 calc R .
H25C H 1.9674(8) -0.4542(8) 0.4652(19) 0.192 Uiso 1 calc R .
C26 C 1.7868(6) -0.4584(6) 0.4185(2) 0.116(3) Uani 1 d DU .
H26A H 1.8281(6) -0.5139(6) 0.4189(2) 0.139 Uiso 1 calc R .
H26B H 1.8011(6) -0.4250(6) 0.3958(2) 0.139 Uiso 1 calc R .
C27 C 1.6716(6) -0.4781(5) 0.4166(2) 0.104(2) Uani 1 d DU .
H27A H 1.6475(6) -0.5082(5) 0.3927(2) 0.125 Uiso 1 calc R .
H27B H 1.6582(6) -0.5176(5) 0.4375(2) 0.125 Uiso 1 calc R .
C28 C 1.5029(6) -0.4167(6) 0.4186(2) 0.116(3) Uani 1 d DU .
H28A H 1.4750(12) -0.4420(39) 0.3943(7) 0.174 Uiso 1 calc R .
H28B H 1.4655(8) -0.3615(8) 0.4224(18) 0.174 Uiso 1 calc R .
H28C H 1.4910(7) -0.4578(32) 0.4387(11) 0.174 Uiso 1 calc R .
C29 C 1.7104(6) -0.4641(5) 0.5238(2) 0.088(2) Uani 1 d U .
H29A H 1.7791(19) -0.4796(12) 0.5147(11) 0.132 Uiso 1 calc R .
H29B H 1.6548(19) -0.5055(6) 0.5135(11) 0.132 Uiso 1 calc R .
H29C H 1.7178(36) -0.4668(9) 0.5513(2) 0.132 Uiso 1 calc R .
C30 C 1.5823(5) -0.3528(5) 0.5249(2) 0.076(2) Uani 1 d U .
H30A H 1.5880(5) -0.3558(5) 0.5527(2) 0.092 Uiso 1 calc R .
H30B H 1.5235(5) -0.3922(5) 0.5146(2) 0.092 Uiso 1 calc R .
C31 C 1.5597(5) -0.2609(5) 0.5120(2) 0.079(2) Uani 1 d U .
H31A H 1.4893(5) -0.2414(5) 0.5191(2) 0.094 Uiso 1 calc R .
H31B H 1.6161(5) -0.2209(5) 0.5237(2) 0.094 Uiso 1 calc R .
C32 C 1.5138(6) -0.1816(5) 0.4565(2) 0.094(2) Uani 1 d U .
H32A H 1.4396(15) -0.1759(17) 0.4626(12) 0.142 Uiso 1 calc R .
H32B H 1.5140(37) -0.1825(14) 0.4291(2) 0.142 Uiso 1 calc R .
H32C H 1.5564(24) -0.1316(5) 0.4669(10) 0.142 Uiso 1 calc R .
C33 C 1.6782(6) -0.2246(5) 0.3743(2) 0.085(2) Uani 1 d U .
H33A H 1.6484(30) -0.2823(8) 0.3669(6) 0.128 Uiso 1 calc R .
H33B H 1.7251(10) -0.2047(29) 0.3558(3) 0.128 Uiso 1 calc R .
H33C H 1.6194(22) -0.1826(22) 0.3755(4) 0.128 Uiso 1 calc R .
C34 C 1.7758(5) -0.1467(4) 0.4231(2) 0.076(2) Uani 1 d U .
H34A H 1.7142(5) -0.1097(4) 0.4284(2) 0.091 Uiso 1 calc R .
H34B H 1.8135(5) -0.1173(4) 0.4037(2) 0.091 Uiso 1 calc R .
C35 C 1.8510(5) -0.1595(5) 0.4581(2) 0.078(2) Uani 1 d U .
H35A H 1.9184(5) -0.1871(5) 0.4519(2) 0.094 Uiso 1 calc R .
H35B H 1.8692(5) -0.1019(5) 0.4700(2) 0.094 Uiso 1 calc R .
C36 C 1.8620(6) -0.2180(5) 0.5195(2) 0.090(2) Uani 1 d U .
H36A H 1.8260(21) -0.2571(25) 0.5358(5) 0.136 Uiso 1 calc R .
H36B H 1.8675(32) -0.1591(7) 0.5305(6) 0.136 Uiso 1 calc R .
H36C H 1.9342(14) -0.2404(30) 0.5168(3) 0.136 Uiso 1 calc R .
C37 C 1.1631(9) 0.7205(10) 0.2250(5) 0.088(4) Uani 0.76(3) d PDU 1
H37A H 1.2023(10) 0.7718(21) 0.2358(20) 0.132 Uiso 0.76(3) calc PR 1
H37B H 1.1133(39) 0.6996(20) 0.2423(17) 0.132 Uiso 0.76(3) calc PR 1
H37C H 1.1226(43) 0.7368(35) 0.2010(5) 0.132 Uiso 0.76(3) calc PR 1
C38 C 1.1947(8) 0.5835(10) 0.1946(4) 0.082(4) Uani 0.76(3) d PDU 1
H38A H 1.1561(8) 0.6087(10) 0.1715(4) 0.098 Uiso 0.76(3) calc PR 1
H38B H 1.1428(8) 0.5485(10) 0.2074(4) 0.098 Uiso 0.76(3) calc PR 1
C39 C 1.2839(11) 0.5265(12) 0.1849(4) 0.091(4) Uani 0.76(3) d PDU 1
H39A H 1.2546(11) 0.4727(12) 0.1721(4) 0.110 Uiso 0.76(3) calc PR 1
H39B H 1.3278(11) 0.5579(12) 0.1678(4) 0.110 Uiso 0.76(3) calc PR 1
C40 C 1.4211(14) 0.4344(12) 0.2131(6) 0.113(6) Uani 0.76(3) d PDU 1
H40A H 1.4592(49) 0.4165(38) 0.2373(6) 0.170 Uiso 0.76(3) calc PR 1
H40B H 1.4732(42) 0.4544(20) 0.1965(19) 0.170 Uiso 0.76(3) calc PR 1
H40C H 1.3805(15) 0.3844(22) 0.2017(21) 0.170 Uiso 0.76(3) calc PR 1
C37' C 1.1818(32) 0.7565(29) 0.2412(15) 0.093(11) Uani 0.24(3) d PDU 2
H37D H 1.2183(93) 0.8130(36) 0.2394(56) 0.140 Uiso 0.24(3) calc PR 2
H37E H 1.1748(148) 0.7434(78) 0.2676(23) 0.140 Uiso 0.24(3) calc PR 2
H37F H 1.1102(68) 0.7594(99) 0.2270(42) 0.140 Uiso 0.24(3) calc PR 2
C38' C 1.1853(31) 0.6225(33) 0.2040(16) 0.089(7) Uani 0.24(3) d PDU 2
H38C H 1.1338(31) 0.6506(33) 0.1847(16) 0.106 Uiso 0.24(3) calc PR 2
H38D H 1.1433(31) 0.5875(33) 0.2206(16) 0.106 Uiso 0.24(3) calc PR 2
C39' C 1.2566(42) 0.5632(33) 0.1853(12) 0.088(7) Uani 0.24(3) d PDU 2
H39C H 1.2140(42) 0.5209(33) 0.1688(12) 0.105 Uiso 0.24(3) calc PR 2
H39D H 1.3038(42) 0.5969(33) 0.1702(12) 0.105 Uiso 0.24(3) calc PR 2
C40' C 1.3951(44) 0.4644(40) 0.2001(15) 0.103(11) Uani 0.24(3) d PDU 2
H40D H 1.3596(66) 0.4109(88) 0.1899(70) 0.154 Uiso 0.24(3) calc PR 2
H40E H 1.4525(126) 0.4487(156) 0.2199(23) 0.154 Uiso 0.24(3) calc PR 2
H40F H 1.4259(162) 0.4960(73) 0.1801(54) 0.154 Uiso 0.24(3) calc PR 2
C41 C 1.5713(6) 0.5258(5) 0.3035(2) 0.098(2) Uani 1 d U .
H41A H 1.6319(27) 0.4883(25) 0.2986(5) 0.147 Uiso 1 calc R .
H41B H 1.5123(14) 0.4892(25) 0.3106(8) 0.147 Uiso 1 calc R .
H41C H 1.5944(38) 0.5663(5) 0.3241(4) 0.147 Uiso 1 calc R .
C42 C 1.6206(5) 0.6240(5) 0.2568(2) 0.077(2) Uani 1 d U .
H42A H 1.6839(5) 0.5860(5) 0.2548(2) 0.092 Uiso 1 calc R .
H42B H 1.6425(5) 0.6729(5) 0.2742(2) 0.092 Uiso 1 calc R .
C43 C 1.5796(5) 0.6587(5) 0.2194(2) 0.076(2) Uani 1 d U .
H43A H 1.6304(5) 0.7027(5) 0.2113(2) 0.092 Uiso 1 calc R .
H43B H 1.5733(5) 0.6104(5) 0.2008(2) 0.092 Uiso 1 calc R .
C44 C 1.4426(5) 0.7461(5) 0.1882(2) 0.088(2) Uani 1 d U .
H44A H 1.3712(17) 0.7706(26) 0.1905(6) 0.131 Uiso 1 calc R .
H44B H 1.4390(35) 0.7072(8) 0.1664(3) 0.131 Uiso 1 calc R .
H44C H 1.4934(21) 0.7938(19) 0.1852(7) 0.131 Uiso 1 calc R .
C45 C 1.4404(7) 0.8072(6) 0.2938(2) 0.114(3) Uani 1 d U .
H45A H 1.4321(37) 0.8361(22) 0.2692(5) 0.171 Uiso 1 calc R .
H45B H 1.5157(9) 0.7901(7) 0.3002(17) 0.171 Uiso 1 calc R .
H45C H 1.4190(33) 0.8477(19) 0.3129(12) 0.171 Uiso 1 calc R .
C46 C 1.3584(7) 0.7014(6) 0.3280(2) 0.115(3) Uani 1 d U .
H46A H 1.3356(7) 0.7505(6) 0.3433(2) 0.138 Uiso 1 calc R .
H46B H 1.4263(7) 0.6770(6) 0.3406(2) 0.138 Uiso 1 calc R .
C47 C 1.2749(7) 0.6332(6) 0.3242(2) 0.112(3) Uani 1 d U .
H47A H 1.2684(7) 0.6070(6) 0.3492(2) 0.134 Uiso 1 calc R .
H47B H 1.2048(7) 0.6601(6) 0.3151(2) 0.134 Uiso 1 calc R .
C48 C 1.2151(6) 0.5046(6) 0.2914(2) 0.130(4) Uani 1 d U .
H48A H 1.2029(38) 0.4738(32) 0.3145(4) 0.195 Uiso 1 calc R .
H48B H 1.2355(24) 0.4621(27) 0.2729(15) 0.195 Uiso 1 calc R .
H48C H 1.1489(15) 0.5347(8) 0.2813(18) 0.195 Uiso 1 calc R .
C49 C 1.9370(9) -0.3163(8) 0.3067(3) 0.109(4) Uani 0.859(10) d PDU 1
H49A H 1.8791(24) -0.3356(44) 0.3212(3) 0.164 Uiso 0.859(10) calc PR 1
H49B H 1.9602(17) -0.3656(31) 0.2920(15) 0.164 Uiso 0.859(10) calc PR 1
H49C H 1.9108(37) -0.2687(16) 0.2898(13) 0.164 Uiso 0.859(10) calc PR 1
C50 C 1.9950(7) -0.2372(9) 0.3619(3) 0.105(3) Uani 0.859(10) d PDU 1
H50A H 1.9463(7) -0.2723(9) 0.3760(3) 0.126 Uiso 0.859(10) calc PR 1
H50B H 1.9562(7) -0.1836(9) 0.3525(3) 0.126 Uiso 0.859(10) calc PR 1
C51 C 2.0922(8) -0.2128(8) 0.3869(3) 0.108(3) Uani 0.859(10) d PDU 1
H51A H 2.1466(8) -0.1858(8) 0.3724(3) 0.130 Uiso 0.859(10) calc PR 1
H51B H 2.0741(8) -0.1706(8) 0.4063(3) 0.130 Uiso 0.859(10) calc PR 1
C52 C 2.2139(10) -0.2809(11) 0.4338(4) 0.161(6) Uani 0.859(10) d PDU 1
H52A H 2.2414(60) -0.3384(12) 0.4426(20) 0.242 Uiso 0.859(10) calc PR 1
H52B H 2.1849(24) -0.2500(62) 0.4544(13) 0.242 Uiso 0.859(10) calc PR 1
H52C H 2.2726(41) -0.2464(63) 0.4251(9) 0.242 Uiso 0.859(10) calc PR 1
C49' C 1.8868(43) -0.3052(50) 0.3117(19) 0.110(13) Uani 0.141(10) d PDU 2
H49D H 1.8244(51) -0.2997(296) 0.3259(19) 0.165 Uiso 0.141(10) calc PR 2
H49E H 1.8796(188) -0.3585(131) 0.2964(86) 0.165 Uiso 0.141(10) calc PR 2
H49F H 1.8904(156) -0.2540(164) 0.2954(83) 0.165 Uiso 0.141(10) calc PR 2
C50' C 2.0199(47) -0.2241(37) 0.3474(19) 0.108(7) Uani 0.141(10) d PDU 2
H50C H 1.9587(47) -0.1826(37) 0.3460(19) 0.129 Uiso 0.141(10) calc PR 2
H50D H 2.0715(47) -0.2036(37) 0.3302(19) 0.129 Uiso 0.141(10) calc PR 2
C51' C 2.0732(44) -0.2289(53) 0.3864(14) 0.110(7) Uani 0.141(10) d PDU 2
H51C H 2.0402(44) -0.1865(53) 0.4027(14) 0.132 Uiso 0.141(10) calc PR 2
H51D H 2.0660(44) -0.2886(53) 0.3968(14) 0.132 Uiso 0.141(10) calc PR 2
C52' C 2.2485(50) -0.2518(59) 0.4145(18) 0.123(13) Uani 0.141(10) d PDU 2
H52D H 2.2572(351) -0.2138(147) 0.4367(50) 0.184 Uiso 0.141(10) calc PR 2
H52E H 2.3192(159) -0.2650(316) 0.4066(56) 0.184 Uiso 0.141(10) calc PR 2
H52F H 2.2132(216) -0.3065(177) 0.4207(102) 0.184 Uiso 0.141(10) calc PR 2

loop_
_atom_type_symbol
_atom_type_description
_atom_type_scat_dispersion_real
_atom_type_scat_dispersion_imag
_atom_type_scat_source
C C 0.0033 0.0016 'International Tables Vol C Tables 4.2.6.8 and 6.1.1.4'
H H 0.0000 0.0000 'International Tables Vol C Tables 4.2.6.8 and 6.1.1.4'
Li Li -0.0003 0.0001 'International Tables Vol C Tables 4.2.6.8 and 6.1.1.4'
N N 0.0061 0.0033 'International Tables Vol C Tables 4.2.6.8 and 6.1.1.4'
O O 0.0106 0.0060 'International Tables Vol C Tables 4.2.6.8 and 6.1.1.4'
Cl Cl 0.1484 0.1585 'International Tables Vol C Tables 4.2.6.8 and 6.1.1.4'
Fe Fe 0.3463 0.8444 'International Tables Vol C Tables 4.2.6.8 and 6.1.1.4'

loop_
_geom_angle_atom_site_label_1
_geom_angle_atom_site_label_2
_geom_angle_atom_site_label_3
_geom_angle
_geom_angle_site_symmetry_1
_geom_angle_site_symmetry_3
_geom_angle_publ_flag
N1 Fe1 N3 98.0(2) . . ?
N1 Fe1 N2 96.3(2) . . ?
N3 Fe1 N2 94.6(2) . . ?
N1 Fe1 Cl1 119.46(14) . . ?
N3 Fe1 Cl1 118.34(13) . . ?
N2 Fe1 Cl1 124.25(13) . . ?
N1 Fe1 Fe3 49.41(13) . . ?
N3 Fe1 Fe3 48.66(11) . . ?
N2 Fe1 Fe3 95.96(12) . . ?
Cl1 Fe1 Fe3 139.74(6) . . ?
N1 Fe1 Fe2 48.29(12) . . ?
N3 Fe1 Fe2 94.45(13) . . ?
N2 Fe1 Fe2 48.36(11) . . ?
Cl1 Fe1 Fe2 147.17(6) . . ?
Fe3 Fe1 Fe2 61.68(3) . . ?
N1 Fe1 Fe4 94.42(13) . . ?
N3 Fe1 Fe4 47.97(12) . . ?
N2 Fe1 Fe4 47.21(12) . . ?
Cl1 Fe1 Fe4 146.01(6) . . ?
Fe3 Fe1 Fe4 61.03(3) . . ?
Fe2 Fe1 Fe4 59.14(3) . . ?
N4 Fe2 N1 94.7(2) . . ?
N4 Fe2 N2 96.7(2) . . ?
N1 Fe2 N2 96.1(2) . . ?
N4 Fe2 Cl2 119.61(13) . . ?
N1 Fe2 Cl2 122.82(13) . . ?
N2 Fe2 Cl2 120.61(13) . . ?
N4 Fe2 Fe4 48.54(12) . . ?
N1 Fe2 Fe4 95.87(12) . . ?
N2 Fe2 Fe4 48.22(12) . . ?
Cl2 Fe2 Fe4 141.29(5) . . ?
N4 Fe2 Fe1 93.56(13) . . ?
N1 Fe2 Fe1 48.08(12) . . ?
N2 Fe2 Fe1 48.43(12) . . ?
Cl2 Fe2 Fe1 146.84(6) . . ?
Fe4 Fe2 Fe1 61.10(3) . . ?
N4 Fe2 Fe3 47.46(13) . . ?
N1 Fe2 Fe3 47.81(13) . . ?
N2 Fe2 Fe3 93.54(12) . . ?
Cl2 Fe2 Fe3 145.79(5) . . ?
Fe4 Fe2 Fe3 60.67(3) . . ?
Fe1 Fe2 Fe3 58.65(3) . . ?
N3 Fe3 N4 94.7(2) . . ?
N3 Fe3 N1 97.5(2) . . ?
N4 Fe3 N1 93.8(2) . . ?
N3 Fe3 Cl3 122.16(13) . . ?
N4 Fe3 Cl3 121.08(13) . . ?
N1 Fe3 Cl3 120.88(13) . . ?
N3 Fe3 Fe1 49.00(12) . . ?
N4 Fe3 Fe1 94.19(12) . . ?
N1 Fe3 Fe1 48.54(11) . . ?
Cl3 Fe3 Fe1 144.71(6) . . ?
N3 Fe3 Fe4 47.80(12) . . ?
N4 Fe3 Fe4 47.30(11) . . ?
N1 Fe3 Fe4 93.50(12) . . ?
Cl3 Fe3 Fe4 145.53(6) . . ?
Fe1 Fe3 Fe4 60.64(3) . . ?
N3 Fe3 Fe2 93.09(12) . . ?
N4 Fe3 Fe2 47.17(13) . . ?
N1 Fe3 Fe2 47.20(12) . . ?
Cl3 Fe3 Fe2 144.73(6) . . ?
Fe1 Fe3 Fe2 59.67(3) . . ?
Fe4 Fe3 Fe2 58.38(3) . . ?
N2 Fe4 N4 97.2(2) . . ?
N2 Fe4 N3 94.9(2) . . ?
N4 Fe4 N3 94.5(2) . . ?
N2 Fe4 Cl4 119.26(12) . . ?
N4 Fe4 Cl4 118.06(14) . . ?
N3 Fe4 Cl4 126.38(13) . . ?
N2 Fe4 Fe2 48.76(11) . . ?
N4 Fe4 Fe2 48.56(13) . . ?
N3 Fe4 Fe2 94.78(12) . . ?
Cl4 Fe4 Fe2 138.82(6) . . ?
N2 Fe4 Fe1 47.80(12) . . ?
N4 Fe4 Fe1 92.52(13) . . ?
N3 Fe4 Fe1 47.72(12) . . ?
Cl4 Fe4 Fe1 149.24(5) . . ?
Fe2 Fe4 Fe1 59.77(3) . . ?
N2 Fe4 Fe3 94.14(12) . . ?
N4 Fe4 Fe3 47.61(12) . . ?
N3 Fe4 Fe3 47.22(11) . . ?
Cl4 Fe4 Fe3 146.34(6) . . ?
Fe2 Fe4 Fe3 60.95(3) . . ?
Fe1 Fe4 Fe3 58.33(3) . . ?
O1 Li1 O4 159.3(4) . . ?
O1 Li1 O6 99.1(3) . . ?
O4 Li1 O6 95.1(3) . . ?
O1 Li1 O2 80.2(3) . . ?
O4 Li1 O2 89.8(3) . . ?
O6 Li1 O2 165.3(4) . . ?
O1 Li1 O5 95.8(3) . . ?
O4 Li1 O5 102.2(3) . . ?
O6 Li1 O5 76.3(3) . . ?
O2 Li1 O5 89.1(3) . . ?
O1 Li1 O3 87.0(3) . . ?
O4 Li1 O3 77.0(3) . . ?
O6 Li1 O3 93.7(3) . . ?
O2 Li1 O3 100.9(3) . . ?
O5 Li1 O3 170.0(4) . . ?
O7 Li2 O9 159.9(5) . . ?
O7 Li2 O10 92.9(4) . . ?
O9 Li2 O10 76.4(3) . . ?
O9 Li2 O7' 163.9(13) . . ?
O10 Li2 O7' 87.6(13) . . ?
O9 Li2 O8' 100.7(11) . . ?
O10 Li2 O8' 103.4(15) . . ?
O7' Li2 O8' 81.3(12) . . ?
O7 Li2 O12 96.2(4) . . ?
O9 Li2 O12 98.4(3) . . ?
O10 Li2 O12 163.9(4) . . ?
O7' Li2 O12 97.5(13) . . ?
O8' Li2 O12 92.5(15) . . ?
O7 Li2 O11 97.1(4) . . ?
O9 Li2 O11 99.7(3) . . ?
O10 Li2 O11 89.3(3) . . ?
O7' Li2 O11 81.3(11) . . ?
O8' Li2 O11 158.0(12) . . ?
O12 Li2 O11 76.5(3) . . ?
O7 Li2 O8 76.4(4) . . ?
O9 Li2 O8 89.0(4) . . ?
O10 Li2 O8 102.0(5) . . ?
O12 Li2 O8 93.0(5) . . ?
O11 Li2 O8 167.2(5) . . ?
C25 O1 C26 116.0(6) . . ?
C25 O1 Li1 126.6(5) . . ?
C26 O1 Li1 107.5(5) . . ?
C27 O2 C28 111.4(6) . . ?
C27 O2 Li1 109.4(5) . . ?
C28 O2 Li1 123.7(5) . . ?
C29 O3 C30 111.6(5) . . ?
C29 O3 Li1 128.4(4) . . ?
C30 O3 Li1 110.9(4) . . ?
C32 O4 C31 111.1(5) . . ?
C32 O4 Li1 124.1(4) . . ?
C31 O4 Li1 108.5(4) . . ?
C34 O5 C33 110.5(5) . . ?
C34 O5 Li1 110.7(4) . . ?
C33 O5 Li1 127.2(4) . . ?
C36 O6 C35 112.1(5) . . ?
C36 O6 Li1 126.2(4) . . ?
C35 O6 Li1 114.7(4) . . ?
C37 O7 C38 114.8(7) . . ?
C37 O7 Li2 126.4(7) . . ?
C38 O7 Li2 115.4(6) . . ?
C40 O8 C39 111.1(9) . . ?
C40 O8 Li2 128.3(9) . . ?
C39 O8 Li2 109.8(8) . . ?
C37' O7' C38' 117.4(27) . . ?
C37' O7' Li2 126.9(26) . . ?
C38' O7' Li2 103.9(25) . . ?
C40' O8' C39' 108.2(33) . . ?
C40' O8' Li2 117.6(32) . . ?
C39' O8' Li2 105.1(25) . . ?
C41 O9 C42 112.6(5) . . ?
C41 O9 Li2 127.5(4) . . ?
C42 O9 Li2 115.0(4) . . ?
C43 O10 C44 112.3(5) . . ?
C43 O10 Li2 112.0(4) . . ?
C44 O10 Li2 126.2(4) . . ?
C46 O11 C45 112.1(6) . . ?
C46 O11 Li2 110.5(5) . . ?
C45 O11 Li2 126.1(5) . . ?
C47 O12 C48 113.4(6) . . ?
C47 O12 Li2 111.0(5) . . ?
C48 O12 Li2 119.8(5) . . ?
C49 O13 C50 114.4(8) . . ?
C51 O14 C52 113.9(9) . . ?
C50' O13' C49' 110.0(11) . . ?
C52' O14' C51' 109.7(54) . . ?
C1 N1 Fe1 123.6(3) . . ?
C1 N1 Fe2 131.7(3) . . ?
Fe1 N1 Fe2 83.6(2) . . ?
C1 N1 Fe3 133.1(3) . . ?
Fe1 N1 Fe3 82.0(2) . . ?
Fe2 N1 Fe3 85.0(2) . . ?
C7 N2 Fe4 133.7(3) . . ?
C7 N2 Fe2 125.6(3) . . ?
Fe4 N2 Fe2 83.02(15) . . ?
C7 N2 Fe1 129.1(3) . . ?
Fe4 N2 Fe1 85.0(2) . . ?
Fe2 N2 Fe1 83.21(15) . . ?
C13 N3 Fe3 133.4(3) . . ?
C13 N3 Fe1 121.1(3) . . ?
Fe3 N3 Fe1 82.3(2) . . ?
C13 N3 Fe4 132.9(3) . . ?
Fe3 N3 Fe4 85.0(2) . . ?
Fe1 N3 Fe4 84.3(2) . . ?
C19 N4 Fe4 125.9(3) . . ?
C19 N4 Fe2 126.0(3) . . ?
Fe4 N4 Fe2 82.9(2) . . ?
C19 N4 Fe3 134.8(3) . . ?
Fe4 N4 Fe3 85.1(2) . . ?
Fe2 N4 Fe3 85.4(2) . . ?
C2 C1 C6 118.9(6) . . ?
C2 C1 N1 120.6(5) . . ?
C6 C1 N1 120.5(5) . . ?
C1 C2 C3 119.8(6) . . ?
C4 C3 C2 121.4(7) . . ?
C3 C4 C5 119.1(7) . . ?
C6 C5 C4 120.2(7) . . ?
C5 C6 C1 120.5(6) . . ?
C8 C7 C12 118.7(5) . . ?
C8 C7 N2 122.1(5) . . ?
C12 C7 N2 119.2(5) . . ?
C7 C8 C9 121.1(6) . . ?
C10 C9 C8 119.6(6) . . ?
C9 C10 C11 120.1(6) . . ?
C12 C11 C10 119.4(7) . . ?
C11 C12 C7 121.0(6) . . ?
C14 C13 N3 122.4(5) . . ?
C14 C13 C18 117.4(5) . . ?
N3 C13 C18 120.1(5) . . ?
C15 C14 C13 121.3(5) . . ?
C14 C15 C16 121.1(5) . . ?
C15 C16 C17 117.8(6) . . ?
C18 C17 C16 121.3(5) . . ?
C17 C18 C13 121.1(5) . . ?
C20 C19 C24 118.1(5) . . ?
C20 C19 N4 121.2(5) . . ?
C24 C19 N4 120.7(5) . . ?
C19 C20 C21 119.7(6) . . ?
C22 C21 C20 121.9(6) . . ?
C23 C22 C21 118.5(6) . . ?
C22 C23 C24 120.6(6) . . ?
C23 C24 C19 121.3(6) . . ?
O1 C26 C27 110.8(6) . . ?
O2 C27 C26 109.5(6) . . ?
O3 C30 C31 107.5(5) . . ?
O4 C31 C30 107.6(5) . . ?
O5 C34 C35 107.7(5) . . ?
O6 C35 C34 109.5(5) . . ?
O7 C38 C39 109.4(8) . . ?
O8 C39 C38 107.8(9) . . ?
O7' C38' C39' 112.8(33) . . ?
O8' C39' C38' 104.4(35) . . ?
O9 C42 C43 107.7(5) . . ?
O10 C43 C42 109.5(5) . . ?
O11 C46 C47 108.6(7) . . ?
O12 C47 C46 111.3(6) . . ?
O13 C50 C51 109.8(9) . . ?
O14 C51 C50 105.3(9) . . ?
O13' C50' C51' 107.2(10) . . ?
O14' C51' C50' 106.8(10) . . ?

loop_
_geom_bond_atom_site_label_1
_geom_bond_atom_site_label_2
_geom_bond_distance
_geom_bond_site_symmetry_2
_geom_bond_publ_flag
Fe1 N1 1.974(4) . ?
Fe1 N3 1.986(4) . ?
Fe1 N2 1.986(4) . ?
Fe1 Cl1 2.217(2) . ?
Fe1 Fe3 2.6083(10) . ?
Fe1 Fe2 2.6363(11) . ?
Fe1 Fe4 2.6712(11) . ?
Fe2 N4 1.978(4) . ?
Fe2 N1 1.980(4) . ?
Fe2 N2 1.984(4) . ?
Fe2 Cl2 2.223(2) . ?
Fe2 Fe4 2.6191(11) . ?
Fe2 Fe3 2.6888(11) . ?
Fe3 N3 1.976(4) . ?
Fe3 N4 1.988(4) . ?
Fe3 N1 2.000(4) . ?
Fe3 Cl3 2.228(2) . ?
Fe3 Fe4 2.6814(10) . ?
Fe4 N2 1.968(4) . ?
Fe4 N4 1.978(4) . ?
Fe4 N3 1.994(4) . ?
Fe4 Cl4 2.228(2) . ?
Li1 O1 2.094(7) . ?
Li1 O4 2.095(7) . ?
Li1 O6 2.103(7) . ?
Li1 O2 2.142(7) . ?
Li1 O5 2.209(7) . ?
Li1 O3 2.218(7) . ?
Li2 O7 2.102(8) . ?
Li2 O9 2.113(6) . ?
Li2 O10 2.137(6) . ?
Li2 O7' 2.138(10) . ?
Li2 O8' 2.157(10) . ?
Li2 O12 2.162(7) . ?
Li2 O11 2.178(7) . ?
Li2 O8 2.187(8) . ?
O1 C25 1.406(6) . ?
O1 C26 1.442(7) . ?
O2 C27 1.391(6) . ?
O2 C28 1.414(6) . ?
O3 C29 1.405(8) . ?
O3 C30 1.422(7) . ?
O4 C32 1.404(7) . ?
O4 C31 1.440(7) . ?
O5 C34 1.423(7) . ?
O5 C33 1.427(7) . ?
O6 C36 1.421(7) . ?
O6 C35 1.425(7) . ?
O7 C37 1.426(8) . ?
O7 C38 1.431(8) . ?
O8 C40 1.428(8) . ?
O8 C39 1.430(8) . ?
O7' C37' 1.427(10) . ?
O7' C38' 1.431(10) . ?
O8' C40' 1.427(10) . ?
O8' C39' 1.429(10) . ?
O9 C41 1.423(7) . ?
O9 C42 1.435(7) . ?
O10 C43 1.411(7) . ?
O10 C44 1.421(7) . ?
O11 C46 1.384(9) . ?
O11 C45 1.426(9) . ?
O12 C47 1.403(9) . ?
O12 C48 1.427(9) . ?
O13 C49 1.403(8) . ?
O13 C50 1.405(8) . ?
O14 C51 1.417(9) . ?
O14 C52 1.419(8) . ?
O13' C50' 1.426(10) . ?
O13' C49' 1.430(10) . ?
O14' C52' 1.427(10) . ?
O14' C51' 1.428(10) . ?
N1 C1 1.416(7) . ?
N2 C7 1.404(6) . ?
N3 C13 1.406(6) . ?
N4 C19 1.404(7) . ?
C1 C2 1.377(8) . ?
C1 C6 1.393(8) . ?
C2 C3 1.384(8) . ?
C3 C4 1.365(9) . ?
C4 C5 1.381(9) . ?
C5 C6 1.378(9) . ?
C7 C8 1.359(7) . ?
C7 C12 1.396(8) . ?
C8 C9 1.392(8) . ?
C9 C10 1.374(9) . ?
C10 C11 1.386(9) . ?
C11 C12 1.372(8) . ?
C13 C14 1.386(7) . ?
C13 C18 1.413(7) . ?
C14 C15 1.380(7) . ?
C15 C16 1.393(8) . ?
C16 C17 1.395(8) . ?
C17 C18 1.364(8) . ?
C19 C20 1.385(7) . ?
C19 C24 1.398(8) . ?
C20 C21 1.391(8) . ?
C21 C22 1.375(8) . ?
C22 C23 1.373(8) . ?
C23 C24 1.378(8) . ?
C26 C27 1.465(7) . ?
C30 C31 1.493(9) . ?
C34 C35 1.496(9) . ?
C38 C39 1.488(8) . ?
C38' C39' 1.481(10) . ?
C42 C43 1.478(8) . ?
C46 C47 1.469(11) . ?
C50 C51 1.477(8) . ?
C50' C51' 1.482(10) . ?

loop_
_geom_torsion_atom_site_label_1
_geom_torsion_atom_site_label_2
_geom_torsion_atom_site_label_3
_geom_torsion_atom_site_label_4
_geom_torsion
_geom_torsion_site_symmetry_1
_geom_torsion_site_symmetry_2
_geom_torsion_site_symmetry_3
_geom_torsion_site_symmetry_4
_geom_torsion_publ_flag
N1 Fe1 Fe2 N4 93.1(2) . . . . ?
N3 Fe1 Fe2 N4 -3.6(2) . . . . ?
N2 Fe1 Fe2 N4 -95.8(2) . . . . ?
Cl1 Fe1 Fe2 N4 173.6(2) . . . . ?
Fe3 Fe1 Fe2 N4 33.79(12) . . . . ?
Fe4 Fe1 Fe2 N4 -37.61(12) . . . . ?
N1 Fe1 Fe2 N1 0.0 . . . . ?
N3 Fe1 Fe2 N1 -96.7(2) . . . . ?
N2 Fe1 Fe2 N1 171.1(2) . . . . ?
Cl1 Fe1 Fe2 N1 80.4(2) . . . . ?
Fe3 Fe1 Fe2 N1 -59.3(2) . . . . ?
Fe4 Fe1 Fe2 N1 -130.8(2) . . . . ?
N1 Fe1 Fe2 N2 -171.1(2) . . . . ?
N3 Fe1 Fe2 N2 92.2(2) . . . . ?
N2 Fe1 Fe2 N2 0.0 . . . . ?
Cl1 Fe1 Fe2 N2 -90.6(2) . . . . ?
Fe3 Fe1 Fe2 N2 129.6(2) . . . . ?
Fe4 Fe1 Fe2 N2 58.2(2) . . . . ?
N1 Fe1 Fe2 Cl2 -87.6(2) . . . . ?
N3 Fe1 Fe2 Cl2 175.69(14) . . . . ?
N2 Fe1 Fe2 Cl2 83.5(2) . . . . ?
Cl1 Fe1 Fe2 Cl2 -7.1(2) . . . . ?
Fe3 Fe1 Fe2 Cl2 -146.92(10) . . . . ?
Fe4 Fe1 Fe2 Cl2 141.67(10) . . . . ?
N1 Fe1 Fe2 Fe4 130.8(2) . . . . ?
N3 Fe1 Fe2 Fe4 34.02(11) . . . . ?
N2 Fe1 Fe2 Fe4 -58.2(2) . . . . ?
Cl1 Fe1 Fe2 Fe4 -148.80(11) . . . . ?
Fe3 Fe1 Fe2 Fe4 71.41(3) . . . . ?
Fe4 Fe1 Fe2 Fe4 0.0 . . . . ?
N1 Fe1 Fe2 Fe3 59.3(2) . . . . ?
N3 Fe1 Fe2 Fe3 -37.39(11) . . . . ?
N2 Fe1 Fe2 Fe3 -129.6(2) . . . . ?
Cl1 Fe1 Fe2 Fe3 139.80(11) . . . . ?
Fe3 Fe1 Fe2 Fe3 0.0 . . . . ?
Fe4 Fe1 Fe2 Fe3 -71.41(3) . . . . ?
N1 Fe1 Fe3 N3 176.0(2) . . . . ?
N3 Fe1 Fe3 N3 0.000(1) . . . . ?
N2 Fe1 Fe3 N3 -90.9(2) . . . . ?
Cl1 Fe1 Fe3 N3 86.5(2) . . . . ?
Fe2 Fe1 Fe3 N3 -126.3(2) . . . . ?
Fe4 Fe1 Fe3 N3 -57.8(2) . . . . ?
N1 Fe1 Fe3 N4 -91.4(2) . . . . ?
N3 Fe1 Fe3 N4 92.6(2) . . . . ?
N2 Fe1 Fe3 N4 1.8(2) . . . . ?
Cl1 Fe1 Fe3 N4 179.14(15) . . . . ?
Fe2 Fe1 Fe3 N4 -33.64(12) . . . . ?
Fe4 Fe1 Fe3 N4 34.78(12) . . . . ?
N1 Fe1 Fe3 N1 0.0 . . . . ?
N3 Fe1 Fe3 N1 -176.0(2) . . . . ?
N2 Fe1 Fe3 N1 93.2(2) . . . . ?
Cl1 Fe1 Fe3 N1 -89.5(2) . . . . ?
Fe2 Fe1 Fe3 N1 57.8(2) . . . . ?
Fe4 Fe1 Fe3 N1 126.2(2) . . . . ?
N1 Fe1 Fe3 Cl3 86.4(2) . . . . ?
N3 Fe1 Fe3 Cl3 -89.6(2) . . . . ?
N2 Fe1 Fe3 Cl3 179.6(2) . . . . ?
Cl1 Fe1 Fe3 Cl3 -3.05(15) . . . . ?
Fe2 Fe1 Fe3 Cl3 144.17(11) . . . . ?
Fe4 Fe1 Fe3 Cl3 -147.41(11) . . . . ?
N1 Fe1 Fe3 Fe4 -126.2(2) . . . . ?
N3 Fe1 Fe3 Fe4 57.8(2) . . . . ?
N2 Fe1 Fe3 Fe4 -33.02(12) . . . . ?
Cl1 Fe1 Fe3 Fe4 144.36(9) . . . . ?
Fe2 Fe1 Fe3 Fe4 -68.42(3) . . . . ?
Fe4 Fe1 Fe3 Fe4 0.0 . . . . ?
N1 Fe1 Fe3 Fe2 -57.8(2) . . . . ?
N3 Fe1 Fe3 Fe2 126.3(2) . . . . ?
N2 Fe1 Fe3 Fe2 35.40(12) . . . . ?
Cl1 Fe1 Fe3 Fe2 -147.22(9) . . . . ?
Fe2 Fe1 Fe3 Fe2 0.0 . . . . ?
Fe4 Fe1 Fe3 Fe2 68.42(3) . . . . ?
N4 Fe2 Fe3 N3 -93.6(2) . . . . ?
N1 Fe2 Fe3 N3 97.3(2) . . . . ?
N2 Fe2 Fe3 N3 2.2(2) . . . . ?
Cl2 Fe2 Fe3 N3 -174.5(2) . . . . ?
Fe4 Fe2 Fe3 N3 -34.58(13) . . . . ?
Fe1 Fe2 Fe3 N3 37.55(13) . . . . ?
N4 Fe2 Fe3 N4 0.0 . . . . ?
N1 Fe2 Fe3 N4 -169.1(2) . . . . ?
N2 Fe2 Fe3 N4 95.8(2) . . . . ?
Cl2 Fe2 Fe3 N4 -81.0(2) . . . . ?
Fe4 Fe2 Fe3 N4 59.0(2) . . . . ?
Fe1 Fe2 Fe3 N4 131.1(2) . . . . ?
N4 Fe2 Fe3 N1 169.1(2) . . . . ?
N1 Fe2 Fe3 N1 0.0 . . . . ?
N2 Fe2 Fe3 N1 -95.1(2) . . . . ?
Cl2 Fe2 Fe3 N1 88.2(2) . . . . ?
Fe4 Fe2 Fe3 N1 -131.9(2) . . . . ?
Fe1 Fe2 Fe3 N1 -59.8(2) . . . . ?
N4 Fe2 Fe3 Cl3 84.7(2) . . . . ?
N1 Fe2 Fe3 Cl3 -84.4(2) . . . . ?
N2 Fe2 Fe3 Cl3 -179.4(2) . . . . ?
Cl2 Fe2 Fe3 Cl3 3.8(2) . . . . ?
Fe4 Fe2 Fe3 Cl3 143.73(11) . . . . ?
Fe1 Fe2 Fe3 Cl3 -144.14(11) . . . . ?
N4 Fe2 Fe3 Fe1 -131.1(2) . . . . ?
N1 Fe2 Fe3 Fe1 59.8(2) . . . . ?
N2 Fe2 Fe3 Fe1 -35.30(12) . . . . ?
Cl2 Fe2 Fe3 Fe1 147.92(11) . . . . ?
Fe4 Fe2 Fe3 Fe1 -72.13(3) . . . . ?
Fe1 Fe2 Fe3 Fe1 0.0 . . . . ?
N4 Fe2 Fe3 Fe4 -59.0(2) . . . . ?
N1 Fe2 Fe3 Fe4 131.9(2) . . . . ?
N2 Fe2 Fe3 Fe4 36.83(12) . . . . ?
Cl2 Fe2 Fe3 Fe4 -139.95(11) . . . . ?
Fe4 Fe2 Fe3 Fe4 0.0 . . . . ?
Fe1 Fe2 Fe3 Fe4 72.13(3) . . . . ?
N4 Fe2 Fe4 N2 -175.9(2) . . . . ?
N1 Fe2 Fe4 N2 93.0(2) . . . . ?
N2 Fe2 Fe4 N2 0.0 . . . . ?
Cl2 Fe2 Fe4 N2 -88.7(2) . . . . ?
Fe1 Fe2 Fe4 N2 58.5(2) . . . . ?
Fe3 Fe2 Fe4 N2 126.7(2) . . . . ?
N4 Fe2 Fe4 N4 0.0 . . . . ?
N1 Fe2 Fe4 N4 -91.1(2) . . . . ?
N2 Fe2 Fe4 N4 175.9(2) . . . . ?
Cl2 Fe2 Fe4 N4 87.2(2) . . . . ?
Fe1 Fe2 Fe4 N4 -125.6(2) . . . . ?
Fe3 Fe2 Fe4 N4 -57.4(2) . . . . ?
N4 Fe2 Fe4 N3 91.7(2) . . . . ?
N1 Fe2 Fe4 N3 0.6(2) . . . . ?
N2 Fe2 Fe4 N3 -92.3(2) . . . . ?
Cl2 Fe2 Fe4 N3 178.96(14) . . . . ?
Fe1 Fe2 Fe4 N3 -33.89(12) . . . . ?
Fe3 Fe2 Fe4 N3 34.30(11) . . . . ?
N4 Fe2 Fe4 Cl4 -86.8(2) . . . . ?
N1 Fe2 Fe4 Cl4 -177.88(14) . . . . ?
N2 Fe2 Fe4 Cl4 89.1(2) . . . . ?
Cl2 Fe2 Fe4 Cl4 0.45(13) . . . . ?
Fe1 Fe2 Fe4 Cl4 147.60(8) . . . . ?
Fe3 Fe2 Fe4 Cl4 -144.21(9) . . . . ?
N4 Fe2 Fe4 Fe1 125.6(2) . . . . ?
N1 Fe2 Fe4 Fe1 34.52(12) . . . . ?
N2 Fe2 Fe4 Fe1 -58.5(2) . . . . ?
Cl2 Fe2 Fe4 Fe1 -147.15(9) . . . . ?
Fe1 Fe2 Fe4 Fe1 0.0 . . . . ?
Fe3 Fe2 Fe4 Fe1 68.19(3) . . . . ?
N4 Fe2 Fe4 Fe3 57.4(2) . . . . ?
N1 Fe2 Fe4 Fe3 -33.68(12) . . . . ?
N2 Fe2 Fe4 Fe3 -126.7(2) . . . . ?
Cl2 Fe2 Fe4 Fe3 144.66(9) . . . . ?
Fe1 Fe2 Fe4 Fe3 -68.19(3) . . . . ?
Fe3 Fe2 Fe4 Fe3 0.0 . . . . ?
N1 Fe1 Fe4 N2 -94.4(2) . . . . ?
N3 Fe1 Fe4 N2 168.8(2) . . . . ?
N2 Fe1 Fe4 N2 0.0 . . . . ?
Cl1 Fe1 Fe4 N2 90.0(2) . . . . ?
Fe3 Fe1 Fe4 N2 -132.4(2) . . . . ?
Fe2 Fe1 Fe4 N2 -59.9(2) . . . . ?
N1 Fe1 Fe4 N4 3.0(2) . . . . ?
N3 Fe1 Fe4 N4 -93.7(2) . . . . ?
N2 Fe1 Fe4 N4 97.5(2) . . . . ?
Cl1 Fe1 Fe4 N4 -172.6(2) . . . . ?
Fe3 Fe1 Fe4 N4 -34.91(12) . . . . ?
Fe2 Fe1 Fe4 N4 37.59(12) . . . . ?
N1 Fe1 Fe4 N3 96.8(2) . . . . ?
N3 Fe1 Fe4 N3 0.0 . . . . ?
N2 Fe1 Fe4 N3 -168.8(2) . . . . ?
Cl1 Fe1 Fe4 N3 -78.8(2) . . . . ?
Fe3 Fe1 Fe4 N3 58.83(15) . . . . ?
Fe2 Fe1 Fe4 N3 131.3(2) . . . . ?
N1 Fe1 Fe4 Cl4 -170.9(2) . . . . ?
N3 Fe1 Fe4 Cl4 92.3(2) . . . . ?
N2 Fe1 Fe4 Cl4 -76.5(2) . . . . ?
Cl1 Fe1 Fe4 Cl4 13.5(2) . . . . ?
Fe3 Fe1 Fe4 Cl4 151.11(11) . . . . ?
Fe2 Fe1 Fe4 Cl4 -136.39(11) . . . . ?
N1 Fe1 Fe4 Fe2 -34.56(12) . . . . ?
N3 Fe1 Fe4 Fe2 -131.3(2) . . . . ?
N2 Fe1 Fe4 Fe2 59.9(2) . . . . ?
Cl1 Fe1 Fe4 Fe2 149.85(11) . . . . ?
Fe3 Fe1 Fe4 Fe2 -72.49(3) . . . . ?
Fe2 Fe1 Fe4 Fe2 0.0 . . . . ?
N1 Fe1 Fe4 Fe3 37.94(12) . . . . ?
N3 Fe1 Fe4 Fe3 -58.83(15) . . . . ?
N2 Fe1 Fe4 Fe3 132.4(2) . . . . ?
Cl1 Fe1 Fe4 Fe3 -137.66(11) . . . . ?
Fe3 Fe1 Fe4 Fe3 0.0 . . . . ?
Fe2 Fe1 Fe4 Fe3 72.49(3) . . . . ?
N3 Fe3 Fe4 N2 92.9(2) . . . . ?
N4 Fe3 Fe4 N2 -96.0(2) . . . . ?
N1 Fe3 Fe4 N2 -4.0(2) . . . . ?
Cl3 Fe3 Fe4 N2 179.9(2) . . . . ?
Fe1 Fe3 Fe4 N2 33.27(12) . . . . ?
Fe2 Fe3 Fe4 N2 -37.22(12) . . . . ?
N3 Fe3 Fe4 N4 -171.1(2) . . . . ?
N4 Fe3 Fe4 N4 0.0 . . . . ?
N1 Fe3 Fe4 N4 92.0(2) . . . . ?
Cl3 Fe3 Fe4 N4 -84.1(2) . . . . ?
Fe1 Fe3 Fe4 N4 129.3(2) . . . . ?
Fe2 Fe3 Fe4 N4 58.8(2) . . . . ?
N3 Fe3 Fe4 N3 0.0 . . . . ?
N4 Fe3 Fe4 N3 171.1(2) . . . . ?
N1 Fe3 Fe4 N3 -96.9(2) . . . . ?
Cl3 Fe3 Fe4 N3 87.1(2) . . . . ?
Fe1 Fe3 Fe4 N3 -59.6(2) . . . . ?
Fe2 Fe3 Fe4 N3 -130.1(2) . . . . ?
N3 Fe3 Fe4 Cl4 -93.9(2) . . . . ?
N4 Fe3 Fe4 Cl4 77.2(2) . . . . ?
N1 Fe3 Fe4 Cl4 169.2(2) . . . . ?
Cl3 Fe3 Fe4 Cl4 -6.9(2) . . . . ?
Fe1 Fe3 Fe4 Cl4 -153.52(10) . . . . ?
Fe2 Fe3 Fe4 Cl4 135.99(10) . . . . ?
N3 Fe3 Fe4 Fe2 130.1(2) . . . . ?
N4 Fe3 Fe4 Fe2 -58.8(2) . . . . ?
N1 Fe3 Fe4 Fe2 33.18(12) . . . . ?
Cl3 Fe3 Fe4 Fe2 -142.87(10) . . . . ?
Fe1 Fe3 Fe4 Fe2 70.48(3) . . . . ?
Fe2 Fe3 Fe4 Fe2 0.0 . . . . ?
N3 Fe3 Fe4 Fe1 59.6(2) . . . . ?
N4 Fe3 Fe4 Fe1 -129.3(2) . . . . ?
N1 Fe3 Fe4 Fe1 -37.31(12) . . . . ?
Cl3 Fe3 Fe4 Fe1 146.65(10) . . . . ?
Fe1 Fe3 Fe4 Fe1 0.0 . . . . ?
Fe2 Fe3 Fe4 Fe1 -70.48(3) . . . . ?
O4 Li1 O1 C25 -138.0(11) . . . . ?
O6 Li1 O1 C25 -5.3(7) . . . . ?
O2 Li1 O1 C25 159.8(7) . . . . ?
O5 Li1 O1 C25 71.8(7) . . . . ?
O3 Li1 O1 C25 -98.6(7) . . . . ?
O4 Li1 O1 C26 78.2(12) . . . . ?
O6 Li1 O1 C26 -149.1(5) . . . . ?
O2 Li1 O1 C26 16.0(5) . . . . ?
O5 Li1 O1 C26 -72.1(5) . . . . ?
O3 Li1 O1 C26 117.6(5) . . . . ?
O1 Li1 O2 C27 12.1(5) . . . . ?
O4 Li1 O2 C27 -149.7(5) . . . . ?
O6 Li1 O2 C27 100.4(16) . . . . ?
O5 Li1 O2 C27 108.2(5) . . . . ?
O3 Li1 O2 C27 -72.9(5) . . . . ?
O1 Li1 O2 C28 146.5(6) . . . . ?
O4 Li1 O2 C28 -15.3(6) . . . . ?
O6 Li1 O2 C28 -125.2(15) . . . . ?
O5 Li1 O2 C28 -117.5(6) . . . . ?
O3 Li1 O2 C28 61.5(6) . . . . ?
O1 Li1 O3 C29 -20.1(6) . . . . ?
O4 Li1 O3 C29 146.6(5) . . . . ?
O6 Li1 O3 C29 -119.0(5) . . . . ?
O2 Li1 O3 C29 59.3(6) . . . . ?
O5 Li1 O3 C29 -126.9(20) . . . . ?
O1 Li1 O3 C30 -163.7(4) . . . . ?
O4 Li1 O3 C30 3.0(4) . . . . ?
O6 Li1 O3 C30 97.4(4) . . . . ?
O2 Li1 O3 C30 -84.3(5) . . . . ?
O5 Li1 O3 C30 89.5(21) . . . . ?
O1 Li1 O4 C32 -158.6(11) . . . . ?
O6 Li1 O4 C32 68.2(6) . . . . ?
O2 Li1 O4 C32 -98.0(6) . . . . ?
O5 Li1 O4 C32 -8.9(6) . . . . ?
O3 Li1 O4 C32 160.8(5) . . . . ?
O1 Li1 O4 C31 68.1(12) . . . . ?
O6 Li1 O4 C31 -65.1(5) . . . . ?
O2 Li1 O4 C31 128.7(4) . . . . ?
O5 Li1 O4 C31 -142.2(4) . . . . ?
O3 Li1 O4 C31 27.5(4) . . . . ?
O1 Li1 O5 C34 -116.2(4) . . . . ?
O4 Li1 O5 C34 74.2(5) . . . . ?
O6 Li1 O5 C34 -18.2(4) . . . . ?
O2 Li1 O5 C34 163.8(4) . . . . ?
O3 Li1 O5 C34 -10.1(23) . . . . ?
O1 Li1 O5 C33 104.6(6) . . . . ?
O4 Li1 O5 C33 -65.1(6) . . . . ?
O6 Li1 O5 C33 -157.5(5) . . . . ?
O2 Li1 O5 C33 24.6(6) . . . . ?
O3 Li1 O5 C33 -149.4(20) . . . . ?
O1 Li1 O6 C36 -64.9(6) . . . . ?
O4 Li1 O6 C36 100.0(5) . . . . ?
O2 Li1 O6 C36 -150.7(14) . . . . ?
O5 Li1 O6 C36 -158.7(5) . . . . ?
O3 Li1 O6 C36 22.7(6) . . . . ?
O1 Li1 O6 C35 83.6(5) . . . . ?
O4 Li1 O6 C35 -111.6(4) . . . . ?
O2 Li1 O6 C35 -2.3(17) . . . . ?
O5 Li1 O6 C35 -10.3(4) . . . . ?
O3 Li1 O6 C35 171.1(4) . . . . ?
O9 Li2 O7 C37 -153.0(13) . . . . ?
O10 Li2 O7 C37 -96.2(11) . . . . ?
O7' Li2 O7 C37 -24.6(48) . . . . ?
O8' Li2 O7 C37 160.4(20) . . . . ?
O12 Li2 O7 C37 70.6(11) . . . . ?
O11 Li2 O7 C37 -6.5(11) . . . . ?
O8 Li2 O7 C37 162.2(12) . . . . ?
O9 Li2 O7 C38 49.1(20) . . . . ?
O10 Li2 O7 C38 106.0(9) . . . . ?
O7' Li2 O7 C38 177.5(59) . . . . ?
O8' Li2 O7 C38 2.6(18) . . . . ?
O12 Li2 O7 C38 -87.2(9) . . . . ?
O11 Li2 O7 C38 -164.3(9) . . . . ?
O8 Li2 O7 C38 4.4(9) . . . . ?
O7 Li2 O8 C40 163.6(15) . . . . ?
O9 Li2 O8 C40 -2.3(14) . . . . ?
O10 Li2 O8 C40 73.5(14) . . . . ?
O7' Li2 O8 C40 161.7(18) . . . . ?
O8' Li2 O8 C40 171.7(98) . . . . ?
O12 Li2 O8 C40 -100.6(14) . . . . ?
O11 Li2 O8 C40 -135.5(23) . . . . ?
O7 Li2 O8 C39 23.1(9) . . . . ?
O9 Li2 O8 C39 -142.9(9) . . . . ?
O10 Li2 O8 C39 -67.1(9) . . . . ?
O7' Li2 O8 C39 21.1(16) . . . . ?
O8' Li2 O8 C39 31.2(84) . . . . ?
O12 Li2 O8 C39 118.8(9) . . . . ?
O11 Li2 O8 C39 84.0(26) . . . . ?
O7 Li2 O7' C37' 146.1(84) . . . . ?
O9 Li2 O7' C37' -110.8(52) . . . . ?
O10 Li2 O7' C37' -105.4(39) . . . . ?
O8' Li2 O7' C37' 150.7(43) . . . . ?
O12 Li2 O7' C37' 59.3(39) . . . . ?
O11 Li2 O7' C37' -15.7(37) . . . . ?
O8 Li2 O7' C37' 152.7(38) . . . . ?
O7 Li2 O7' C38' 5.0(35) . . . . ?
O9 Li2 O7' C38' 108.1(48) . . . . ?
O10 Li2 O7' C38' 113.5(34) . . . . ?
O8' Li2 O7' C38' 9.6(35) . . . . ?
O12 Li2 O7' C38' -81.8(34) . . . . ?
O11 Li2 O7' C38' -156.8(36) . . . . ?
O8 Li2 O7' C38' 11.7(35) . . . . ?
O7 Li2 O8' C40' 144.9(44) . . . . ?
O9 Li2 O8' C40' -20.4(41) . . . . ?
O10 Li2 O8' C40' 58.0(40) . . . . ?
O7' Li2 O8' C40' 143.4(42) . . . . ?
O12 Li2 O8' C40' -119.4(39) . . . . ?
O11 Li2 O8' C40' -178.2(30) . . . . ?
O8 Li2 O8' C40' -26.4(70) . . . . ?
O7 Li2 O8' C39' 24.5(27) . . . . ?
O9 Li2 O8' C39' -140.8(29) . . . . ?
O10 Li2 O8' C39' -62.5(31) . . . . ?
O7' Li2 O8' C39' 23.0(32) . . . . ?
O12 Li2 O8' C39' 120.2(31) . . . . ?
O11 Li2 O8' C39' 61.4(56) . . . . ?
O8 Li2 O8' C39' -146.9(110) . . . . ?
O7 Li2 O9 C41 -138.7(14) . . . . ?
O10 Li2 O9 C41 161.9(6) . . . . ?
O7' Li2 O9 C41 167.4(40) . . . . ?
O8' Li2 O9 C41 -96.8(16) . . . . ?
O12 Li2 O9 C41 -2.6(7) . . . . ?
O11 Li2 O9 C41 75.0(6) . . . . ?
O8 Li2 O9 C41 -95.5(7) . . . . ?
O7 Li2 O9 C42 68.2(15) . . . . ?
O10 Li2 O9 C42 8.8(5) . . . . ?
O7' Li2 O9 C42 14.3(41) . . . . ?
O8' Li2 O9 C42 110.1(15) . . . . ?
O12 Li2 O9 C42 -155.8(4) . . . . ?
O11 Li2 O9 C42 -78.1(5) . . . . ?
O8 Li2 O9 C42 111.3(6) . . . . ?
O7 Li2 O10 C43 -144.2(5) . . . . ?
O9 Li2 O10 C43 18.5(4) . . . . ?
O7' Li2 O10 C43 -160.0(12) . . . . ?
O8' Li2 O10 C43 -79.4(11) . . . . ?
O12 Li2 O10 C43 90.9(14) . . . . ?
O11 Li2 O10 C43 118.7(4) . . . . ?
O8 Li2 O10 C43 -67.5(6) . . . . ?
O7 Li2 O10 C44 -0.7(7) . . . . ?
O9 Li2 O10 C44 162.0(5) . . . . ?
O7' Li2 O10 C44 -16.4(12) . . . . ?
O8' Li2 O10 C44 64.1(12) . . . . ?
O12 Li2 O10 C44 -125.5(13) . . . . ?
O11 Li2 O10 C44 -97.8(5) . . . . ?
O8 Li2 O10 C44 76.0(7) . . . . ?
O7 Li2 O11 C46 114.4(6) . . . . ?
O9 Li2 O11 C46 -76.7(6) . . . . ?
O10 Li2 O11 C46 -152.7(5) . . . . ?
O7' Li2 O11 C46 119.5(14) . . . . ?
O8' Li2 O11 C46 81.2(37) . . . . ?
O12 Li2 O11 C46 19.6(5) . . . . ?
O8 Li2 O11 C46 55.5(24) . . . . ?
O7 Li2 O11 C45 -105.2(7) . . . . ?
O9 Li2 O11 C45 63.7(7) . . . . ?
O10 Li2 O11 C45 -12.3(7) . . . . ?
O7' Li2 O11 C45 -100.1(14) . . . . ?
O8' Li2 O11 C45 -138.4(37) . . . . ?
O12 Li2 O11 C45 160.0(6) . . . . ?
O8 Li2 O11 C45 -164.1(22) . . . . ?
O7 Li2 O12 C47 -87.0(6) . . . . ?
O9 Li2 O12 C47 106.9(5) . . . . ?
O10 Li2 O12 C47 37.5(15) . . . . ?
O7' Li2 O12 C47 -70.3(12) . . . . ?
O8' Li2 O12 C47 -151.9(11) . . . . ?
O11 Li2 O12 C47 8.9(5) . . . . ?
O8 Li2 O12 C47 -163.6(6) . . . . ?
O7 Li2 O12 C48 48.4(7) . . . . ?
O9 Li2 O12 C48 -117.7(6) . . . . ?
O10 Li2 O12 C48 172.8(12) . . . . ?
O7' Li2 O12 C48 65.0(12) . . . . ?
O8' Li2 O12 C48 -16.6(12) . . . . ?
O11 Li2 O12 C48 144.2(6) . . . . ?
O8 Li2 O12 C48 -28.3(7) . . . . ?
N3 Fe1 N1 C1 -134.3(4) . . . . ?
N2 Fe1 N1 C1 130.2(4) . . . . ?
Cl1 Fe1 N1 C1 -5.3(4) . . . . ?
Fe3 Fe1 N1 C1 -137.3(4) . . . . ?
Fe2 Fe1 N1 C1 136.9(5) . . . . ?
Fe4 Fe1 N1 C1 177.6(4) . . . . ?
N3 Fe1 N1 Fe2 88.9(2) . . . . ?
N2 Fe1 N1 Fe2 -6.7(2) . . . . ?
Cl1 Fe1 N1 Fe2 -142.12(10) . . . . ?
Fe3 Fe1 N1 Fe2 85.8(2) . . . . ?
Fe2 Fe1 N1 Fe2 0.0 . . . . ?
Fe4 Fe1 N1 Fe2 40.71(12) . . . . ?
N3 Fe1 N1 Fe3 3.0(2) . . . . ?
N2 Fe1 N1 Fe3 -92.5(2) . . . . ?
Cl1 Fe1 N1 Fe3 132.08(11) . . . . ?
Fe3 Fe1 N1 Fe3 0.0 . . . . ?
Fe2 Fe1 N1 Fe3 -85.8(2) . . . . ?
Fe4 Fe1 N1 Fe3 -45.10(11) . . . . ?
N4 Fe2 N1 C1 139.2(4) . . . . ?
N2 Fe2 N1 C1 -123.5(4) . . . . ?
Cl2 Fe2 N1 C1 9.2(5) . . . . ?
Fe4 Fe2 N1 C1 -172.0(4) . . . . ?
Fe1 Fe2 N1 C1 -130.2(5) . . . . ?
Fe3 Fe2 N1 C1 147.2(5) . . . . ?
N4 Fe2 N1 Fe1 -90.6(2) . . . . ?
N2 Fe2 N1 Fe1 6.7(2) . . . . ?
Cl2 Fe2 N1 Fe1 139.43(10) . . . . ?
Fe4 Fe2 N1 Fe1 -41.81(12) . . . . ?
Fe1 Fe2 N1 Fe1 0.0 . . . . ?
Fe3 Fe2 N1 Fe1 -82.53(15) . . . . ?
N4 Fe2 N1 Fe3 -8.0(2) . . . . ?
N2 Fe2 N1 Fe3 89.2(2) . . . . ?
Cl2 Fe2 N1 Fe3 -138.04(10) . . . . ?
Fe4 Fe2 N1 Fe3 40.72(12) . . . . ?
Fe1 Fe2 N1 Fe3 82.53(15) . . . . ?
Fe3 Fe2 N1 Fe3 0.0 . . . . ?
N3 Fe3 N1 C1 126.3(5) . . . . ?
N4 Fe3 N1 C1 -138.4(5) . . . . ?
Cl3 Fe3 N1 C1 -8.4(5) . . . . ?
Fe1 Fe3 N1 C1 129.3(5) . . . . ?
Fe4 Fe3 N1 C1 174.2(4) . . . . ?
Fe2 Fe3 N1 C1 -146.4(5) . . . . ?
N3 Fe3 N1 Fe1 -3.1(2) . . . . ?
N4 Fe3 N1 Fe1 92.2(2) . . . . ?
Cl3 Fe3 N1 Fe1 -137.79(9) . . . . ?
Fe1 Fe3 N1 Fe1 0.0 . . . . ?
Fe4 Fe3 N1 Fe1 44.82(11) . . . . ?
Fe2 Fe3 N1 Fe1 84.24(14) . . . . ?
N3 Fe3 N1 Fe2 -87.3(2) . . . . ?
N4 Fe3 N1 Fe2 8.0(2) . . . . ?
Cl3 Fe3 N1 Fe2 137.97(10) . . . . ?
Fe1 Fe3 N1 Fe2 -84.24(14) . . . . ?
Fe4 Fe3 N1 Fe2 -39.43(11) . . . . ?
Fe2 Fe3 N1 Fe2 0.0 . . . . ?
N4 Fe4 N2 C7 130.8(5) . . . . ?
N3 Fe4 N2 C7 -134.0(5) . . . . ?
Cl4 Fe4 N2 C7 2.9(5) . . . . ?
Fe2 Fe4 N2 C7 133.9(5) . . . . ?
Fe1 Fe4 N2 C7 -142.3(5) . . . . ?
Fe3 Fe4 N2 C7 178.6(4) . . . . ?
N4 Fe4 N2 Fe2 -3.1(2) . . . . ?
N3 Fe4 N2 Fe2 92.1(2) . . . . ?
Cl4 Fe4 N2 Fe2 -131.01(10) . . . . ?
Fe2 Fe4 N2 Fe2 0.0 . . . . ?
Fe1 Fe4 N2 Fe2 83.75(13) . . . . ?
Fe3 Fe4 N2 Fe2 44.68(12) . . . . ?
N4 Fe4 N2 Fe1 -86.8(2) . . . . ?
N3 Fe4 N2 Fe1 8.3(2) . . . . ?
Cl4 Fe4 N2 Fe1 145.24(9) . . . . ?
Fe2 Fe4 N2 Fe1 -83.75(13) . . . . ?
Fe1 Fe4 N2 Fe1 0.0 . . . . ?
Fe3 Fe4 N2 Fe1 -39.07(11) . . . . ?
N4 Fe2 N2 C7 -137.1(4) . . . . ?
N1 Fe2 N2 C7 127.4(4) . . . . ?
Cl2 Fe2 N2 C7 -6.8(5) . . . . ?
Fe4 Fe2 N2 C7 -140.2(5) . . . . ?
Fe1 Fe2 N2 C7 134.0(5) . . . . ?
Fe3 Fe2 N2 C7 175.3(4) . . . . ?
N4 Fe2 N2 Fe4 3.1(2) . . . . ?
N1 Fe2 N2 Fe4 -92.4(2) . . . . ?
Cl2 Fe2 N2 Fe4 133.41(10) . . . . ?
Fe4 Fe2 N2 Fe4 0.0 . . . . ?
Fe1 Fe2 N2 Fe4 -85.76(15) . . . . ?
Fe3 Fe2 N2 Fe4 -44.49(12) . . . . ?
N4 Fe2 N2 Fe1 88.8(2) . . . . ?
N1 Fe2 N2 Fe1 -6.7(2) . . . . ?
Cl2 Fe2 N2 Fe1 -140.84(9) . . . . ?
Fe4 Fe2 N2 Fe1 85.76(15) . . . . ?
Fe1 Fe2 N2 Fe1 0.0 . . . . ?
Fe3 Fe2 N2 Fe1 41.27(11) . . . . ?
N1 Fe1 N2 C7 -124.4(4) . . . . ?
N3 Fe1 N2 C7 137.0(4) . . . . ?
Cl1 Fe1 N2 C7 7.9(5) . . . . ?
Fe3 Fe1 N2 C7 -174.2(4) . . . . ?
Fe2 Fe1 N2 C7 -131.1(5) . . . . ?
Fe4 Fe1 N2 C7 145.3(5) . . . . ?
N1 Fe1 N2 Fe4 90.2(2) . . . . ?
N3 Fe1 N2 Fe4 -8.3(2) . . . . ?
Cl1 Fe1 N2 Fe4 -137.44(10) . . . . ?
Fe3 Fe1 N2 Fe4 40.52(12) . . . . ?
Fe2 Fe1 N2 Fe4 83.55(14) . . . . ?
Fe4 Fe1 N2 Fe4 0.0 . . . . ?
N1 Fe1 N2 Fe2 6.7(2) . . . . ?
N3 Fe1 N2 Fe2 -91.9(2) . . . . ?
Cl1 Fe1 N2 Fe2 139.02(10) . . . . ?
Fe3 Fe1 N2 Fe2 -43.03(12) . . . . ?
Fe2 Fe1 N2 Fe2 0.0 . . . . ?
Fe4 Fe1 N2 Fe2 -83.55(14) . . . . ?
N4 Fe3 N3 C13 142.4(5) . . . . ?
N1 Fe3 N3 C13 -123.1(5) . . . . ?
Cl3 Fe3 N3 C13 10.8(5) . . . . ?
Fe1 Fe3 N3 C13 -126.1(5) . . . . ?
Fe4 Fe3 N3 C13 149.0(5) . . . . ?
Fe2 Fe3 N3 C13 -170.3(5) . . . . ?
N4 Fe3 N3 Fe1 -91.4(2) . . . . ?
N1 Fe3 N3 Fe1 3.0(2) . . . . ?
Cl3 Fe3 N3 Fe1 136.97(10) . . . . ?
Fe1 Fe3 N3 Fe1 0.0 . . . . ?
Fe4 Fe3 N3 Fe1 -84.91(14) . . . . ?
Fe2 Fe3 N3 Fe1 -44.18(11) . . . . ?
N4 Fe3 N3 Fe4 -6.5(2) . . . . ?
N1 Fe3 N3 Fe4 88.0(2) . . . . ?
Cl3 Fe3 N3 Fe4 -138.12(10) . . . . ?
Fe1 Fe3 N3 Fe4 84.91(14) . . . . ?
Fe4 Fe3 N3 Fe4 0.0 . . . . ?
Fe2 Fe3 N3 Fe4 40.73(12) . . . . ?
N1 Fe1 N3 C13 133.6(4) . . . . ?
N2 Fe1 N3 C13 -129.4(4) . . . . ?
Cl1 Fe1 N3 C13 3.9(4) . . . . ?
Fe3 Fe1 N3 C13 136.7(4) . . . . ?
Fe2 Fe1 N3 C13 -177.9(3) . . . . ?
Fe4 Fe1 N3 C13 -137.6(4) . . . . ?
N1 Fe1 N3 Fe3 -3.1(2) . . . . ?
N2 Fe1 N3 Fe3 93.9(2) . . . . ?
Cl1 Fe1 N3 Fe3 -132.87(10) . . . . ?
Fe3 Fe1 N3 Fe3 0.0 . . . . ?
Fe2 Fe1 N3 Fe3 45.40(12) . . . . ?
Fe4 Fe1 N3 Fe3 85.68(15) . . . . ?
N1 Fe1 N3 Fe4 -88.8(2) . . . . ?
N2 Fe1 N3 Fe4 8.2(2) . . . . ?
Cl1 Fe1 N3 Fe4 141.45(9) . . . . ?
Fe3 Fe1 N3 Fe4 -85.68(15) . . . . ?
Fe2 Fe1 N3 Fe4 -40.28(11) . . . . ?
Fe4 Fe1 N3 Fe4 0.0 . . . . ?
N2 Fe4 N3 C13 119.7(5) . . . . ?
N4 Fe4 N3 C13 -142.7(5) . . . . ?
Cl4 Fe4 N3 C13 -12.6(5) . . . . ?
Fe2 Fe4 N3 C13 168.6(4) . . . . ?
Fe1 Fe4 N3 C13 128.0(5) . . . . ?
Fe3 Fe4 N3 C13 -149.2(5) . . . . ?
N2 Fe4 N3 Fe3 -91.1(2) . . . . ?
N4 Fe4 N3 Fe3 6.6(2) . . . . ?
Cl4 Fe4 N3 Fe3 136.62(10) . . . . ?
Fe2 Fe4 N3 Fe3 -42.16(12) . . . . ?
Fe1 Fe4 N3 Fe3 -82.79(14) . . . . ?
Fe3 Fe4 N3 Fe3 0.0 . . . . ?
N2 Fe4 N3 Fe1 -8.3(2) . . . . ?
N4 Fe4 N3 Fe1 89.3(2) . . . . ?
Cl4 Fe4 N3 Fe1 -140.59(10) . . . . ?
Fe2 Fe4 N3 Fe1 40.62(11) . . . . ?
Fe1 Fe4 N3 Fe1 0.0 . . . . ?
Fe3 Fe4 N3 Fe1 82.79(14) . . . . ?
N2 Fe4 N4 C19 -126.9(4) . . . . ?
N3 Fe4 N4 C19 137.6(4) . . . . ?
Cl4 Fe4 N4 C19 1.9(5) . . . . ?
Fe2 Fe4 N4 C19 -129.9(5) . . . . ?
Fe1 Fe4 N4 C19 -174.6(4) . . . . ?
Fe3 Fe4 N4 C19 144.1(5) . . . . ?
N2 Fe4 N4 Fe2 3.1(2) . . . . ?
N3 Fe4 N4 Fe2 -92.4(2) . . . . ?
Cl4 Fe4 N4 Fe2 131.84(11) . . . . ?
Fe2 Fe4 N4 Fe2 0.0 . . . . ?
Fe1 Fe4 N4 Fe2 -44.67(12) . . . . ?
Fe3 Fe4 N4 Fe2 -85.9(2) . . . . ?
N2 Fe4 N4 Fe3 89.0(2) . . . . ?
N3 Fe4 N4 Fe3 -6.5(2) . . . . ?
Cl4 Fe4 N4 Fe3 -142.23(10) . . . . ?
Fe2 Fe4 N4 Fe3 85.9(2) . . . . ?
Fe1 Fe4 N4 Fe3 41.25(12) . . . . ?
Fe3 Fe4 N4 Fe3 0.0 . . . . ?
N1 Fe2 N4 C19 -136.5(4) . . . . ?
N2 Fe2 N4 C19 126.8(4) . . . . ?
Cl2 Fe2 N4 C19 -4.3(4) . . . . ?
Fe4 Fe2 N4 C19 129.8(4) . . . . ?
Fe1 Fe2 N4 C19 175.3(4) . . . . ?
Fe3 Fe2 N4 C19 -144.6(4) . . . . ?
N1 Fe2 N4 Fe4 93.7(2) . . . . ?
N2 Fe2 N4 Fe4 -3.1(2) . . . . ?
Cl2 Fe2 N4 Fe4 -134.07(10) . . . . ?
Fe4 Fe2 N4 Fe4 0.0 . . . . ?
Fe1 Fe2 N4 Fe4 45.48(12) . . . . ?
Fe3 Fe2 N4 Fe4 85.62(15) . . . . ?
N1 Fe2 N4 Fe3 8.1(2) . . . . ?
N2 Fe2 N4 Fe3 -88.7(2) . . . . ?
Cl2 Fe2 N4 Fe3 140.31(9) . . . . ?
Fe4 Fe2 N4 Fe3 -85.62(15) . . . . ?
Fe1 Fe2 N4 Fe3 -40.14(11) . . . . ?
Fe3 Fe2 N4 Fe3 0.0 . . . . ?
N3 Fe3 N4 C19 -131.5(5) . . . . ?
N1 Fe3 N4 C19 130.7(5) . . . . ?
Cl3 Fe3 N4 C19 0.9(5) . . . . ?
Fe1 Fe3 N4 C19 179.4(5) . . . . ?
Fe4 Fe3 N4 C19 -138.1(5) . . . . ?
Fe2 Fe3 N4 C19 138.7(5) . . . . ?
N3 Fe3 N4 Fe4 6.6(2) . . . . ?
N1 Fe3 N4 Fe4 -91.2(2) . . . . ?
Cl3 Fe3 N4 Fe4 138.91(10) . . . . ?
Fe1 Fe3 N4 Fe4 -42.57(13) . . . . ?
Fe4 Fe3 N4 Fe4 0.0 . . . . ?
Fe2 Fe3 N4 Fe4 -83.26(14) . . . . ?
N3 Fe3 N4 Fe2 89.8(2) . . . . ?
N1 Fe3 N4 Fe2 -8.0(2) . . . . ?
Cl3 Fe3 N4 Fe2 -137.83(10) . . . . ?
Fe1 Fe3 N4 Fe2 40.69(12) . . . . ?
Fe4 Fe3 N4 Fe2 83.26(14) . . . . ?
Fe2 Fe3 N4 Fe2 0.0 . . . . ?
Fe1 N1 C1 C2 -109.2(5) . . . . ?
Fe2 N1 C1 C2 5.2(7) . . . . ?
Fe3 N1 C1 C2 137.6(5) . . . . ?
Fe1 N1 C1 C6 68.9(6) . . . . ?
Fe2 N1 C1 C6 -176.7(4) . . . . ?
Fe3 N1 C1 C6 -44.3(7) . . . . ?
C6 C1 C2 C3 3.2(8) . . . . ?
N1 C1 C2 C3 -178.6(5) . . . . ?
C1 C2 C3 C4 -4.0(9) . . . . ?
C2 C3 C4 C5 2.4(10) . . . . ?
C3 C4 C5 C6 -0.1(10) . . . . ?
C4 C5 C6 C1 -0.5(10) . . . . ?
C2 C1 C6 C5 -1.1(9) . . . . ?
N1 C1 C6 C5 -179.3(5) . . . . ?
Fe4 N2 C7 C8 17.5(8) . . . . ?
Fe2 N2 C7 C8 136.0(4) . . . . ?
Fe1 N2 C7 C8 -110.8(5) . . . . ?
Fe4 N2 C7 C12 -162.1(4) . . . . ?
Fe2 N2 C7 C12 -43.6(6) . . . . ?
Fe1 N2 C7 C12 69.6(6) . . . . ?
C12 C7 C8 C9 1.7(8) . . . . ?
N2 C7 C8 C9 -177.9(5) . . . . ?
C7 C8 C9 C10 -0.2(9) . . . . ?
C8 C9 C10 C11 -1.7(10) . . . . ?
C9 C10 C11 C12 2.1(10) . . . . ?
C10 C11 C12 C7 -0.6(9) . . . . ?
C8 C7 C12 C11 -1.3(8) . . . . ?
N2 C7 C12 C11 178.4(5) . . . . ?
Fe3 N3 C13 C14 27.5(8) . . . . ?
Fe1 N3 C13 C14 -83.3(6) . . . . ?
Fe4 N3 C13 C14 163.0(4) . . . . ?
Fe3 N3 C13 C18 -157.2(4) . . . . ?
Fe1 N3 C13 C18 92.0(5) . . . . ?
Fe4 N3 C13 C18 -21.7(7) . . . . ?
N3 C13 C14 C15 178.3(5) . . . . ?
C18 C13 C14 C15 2.9(9) . . . . ?
C13 C14 C15 C16 -2.3(10) . . . . ?
C14 C15 C16 C17 -0.3(10) . . . . ?
C15 C16 C17 C18 2.1(10) . . . . ?
C16 C17 C18 C13 -1.5(10) . . . . ?
C14 C13 C18 C17 -1.0(9) . . . . ?
N3 C13 C18 C17 -176.6(5) . . . . ?
Fe4 N4 C19 C20 -113.6(5) . . . . ?
Fe2 N4 C19 C20 136.6(4) . . . . ?
Fe3 N4 C19 C20 11.1(8) . . . . ?
Fe4 N4 C19 C24 66.4(6) . . . . ?
Fe2 N4 C19 C24 -43.4(7) . . . . ?
Fe3 N4 C19 C24 -168.9(4) . . . . ?
C24 C19 C20 C21 1.4(8) . . . . ?
N4 C19 C20 C21 -178.5(5) . . . . ?
C19 C20 C21 C22 -0.9(9) . . . . ?
C20 C21 C22 C23 0.4(10) . . . . ?
C21 C22 C23 C24 -0.5(10) . . . . ?
C22 C23 C24 C19 1.0(10) . . . . ?
C20 C19 C24 C23 -1.5(9) . . . . ?
N4 C19 C24 C23 178.5(5) . . . . ?
C25 O1 C26 C27 170.1(7) . . . . ?
Li1 O1 C26 C27 -41.7(8) . . . . ?
C28 O2 C27 C26 -178.1(6) . . . . ?
Li1 O2 C27 C26 -37.8(8) . . . . ?
O1 C26 C27 O2 54.5(9) . . . . ?
C29 O3 C30 C31 178.5(6) . . . . ?
Li1 O3 C30 C31 -31.5(6) . . . . ?
C32 O4 C31 C30 166.3(5) . . . . ?
Li1 O4 C31 C30 -54.0(6) . . . . ?
O3 C30 C31 O4 56.6(7) . . . . ?
C33 O5 C34 C35 -172.3(5) . . . . ?
Li1 O5 C34 C35 41.5(6) . . . . ?
C36 O6 C35 C34 -171.3(6) . . . . ?
Li1 O6 C35 C34 35.8(7) . . . . ?
O5 C34 C35 O6 -50.6(7) . . . . ?
C37 O7 C38 C39 169.5(11) . . . . ?
Li2 O7 C38 C39 -30.1(13) . . . . ?
C40 O8 C39 C38 166.9(11) . . . . ?
Li2 O8 C39 C38 -45.4(13) . . . . ?
O7 C38 C39 O8 49.4(15) . . . . ?
C37' O7' C38' C39' 172.3(39) . . . . ?
Li2 O7' C38' C39' -42.2(51) . . . . ?
C40' O8' C39' C38' -176.0(40) . . . . ?
Li2 O8' C39' C38' -49.5(40) . . . . ?
O7' C38' C39' O8' 65.2(53) . . . . ?
C41 O9 C42 C43 170.2(6) . . . . ?
Li2 O9 C42 C43 -32.7(7) . . . . ?
C44 O10 C43 C42 169.3(6) . . . . ?
Li2 O10 C43 C42 -41.9(7) . . . . ?
O9 C42 C43 O10 48.1(7) . . . . ?
C45 O11 C46 C47 170.2(7) . . . . ?
Li2 O11 C46 C47 -43.5(8) . . . . ?
C48 O12 C47 C46 -173.4(7) . . . . ?
Li2 O12 C47 C46 -35.0(9) . . . . ?
O11 C46 C47 O12 53.1(9) . . . . ?
C49 O13 C50 C51 177.3(9) . . . . ?
C52 O14 C51 C50 -169.5(11) . . . . ?
O13 C50 C51 O14 -69.1(15) . . . . ?
C49' O13' C50' C51' 148.3(49) . . . . ?
C52' O14' C51' C50' -150.9(60) . . . . ?
O13' C50' C51' O14' 115.8(64) . . . . ?
